data_1562007
loop_
_publ_author_name
'Gong, Wei'
'Liu, Yan'
'Cui, Yong'

_publ_section_title
;
 Chiral and robust Zr(IV)-based metal-organic frameworks built from spiro
 skeletons.
;
_journal_issue 0
_journal_name_full 'Faraday discussions'
_journal_page_first 168
_journal_page_last 180
_journal_paper_doi 10.1039/d1fd00014d
_journal_volume 231
_journal_year 2021
_chemical_absolute_configuration rm
_chemical_formula_moiety 'C135 H78 O40 Zr6'
_chemical_formula_sum 'C135 H78 O40 Zr6'
_chemical_formula_weight 2887.30
_space_group_crystal_system orthorhombic
_space_group_IT_number 20
_space_group_name_Hall 'C 2c 2'
_space_group_name_H-M_alt 'C 2 2 21'
_atom_sites_solution_hydrogens geom
_audit_block_doi 10.5517/ccdc.csd.cc251k4y
_audit_creation_date 2020-10-07
_audit_creation_method
;
Olex2 1.3
(compiled 2020.07.31 svn.rc2a77460 for OlexSys, GUI svn.r6145)
;
_audit_update_record
;
2020-10-09 deposited with the CCDC.	2021-04-22 downloaded from the CCDC.
;
_cell_angle_alpha 90
_cell_angle_beta 90
_cell_angle_gamma 90
_cell_formula_units_Z 8
_cell_length_a 25.626(5)
_cell_length_b 30.235(6)
_cell_length_c 61.873(12)
_cell_measurement_reflns_used 254943
_cell_measurement_temperature 100
_cell_measurement_theta_max 25.991
_cell_measurement_theta_min 1.092
_cell_volume 47939(16)
_computing_cell_refinement hkl3000
_computing_data_collection BL17B
_computing_data_reduction hkl3000
_computing_molecular_graphics 'Olex2 1.3 (Dolomanov et al., 2009)'
_computing_publication_material 'Olex2 1.3 (Dolomanov et al., 2009)'
_computing_structure_refinement 'SHELXL 2018/3 (Sheldrick, 2015)'
_computing_structure_solution 'SHELXT 2014/5 (Sheldrick, 2014)'
_diffrn_ambient_temperature 100
_diffrn_measured_fraction_theta_full 0.957
_diffrn_measured_fraction_theta_max 0.923
_diffrn_measurement_device_type synchrotron
_diffrn_measurement_method '\w scans'
_diffrn_radiation_type synchrotron
_diffrn_radiation_wavelength 0.71073
_diffrn_reflns_av_R_equivalents 0.116
_diffrn_reflns_av_unetI/netI 0.0480
_diffrn_reflns_Laue_measured_fraction_full 0.957
_diffrn_reflns_Laue_measured_fraction_max 0.923
_diffrn_reflns_number 22879
_diffrn_reflns_point_group_measured_fraction_full 0.505
_diffrn_reflns_point_group_measured_fraction_max 0.486
_diffrn_reflns_theta_full 25.242
_diffrn_reflns_theta_max 25.991
_diffrn_reflns_theta_min 1.092
_exptl_absorpt_coefficient_mu 0.296
_exptl_absorpt_correction_type none
_exptl_crystal_colour colorless
_exptl_crystal_density_diffrn 0.800
_exptl_crystal_description rhombic
_exptl_crystal_F_000 11584
_exptl_crystal_size_max 0.25
_exptl_crystal_size_mid 0.24
_exptl_crystal_size_min 0.13
_refine_diff_density_max 1.354
_refine_diff_density_min -1.048
_refine_diff_density_rms 0.053
_refine_ls_abs_structure_details
;
No quotients, so Flack parameter determined by classical intensity fit
;
_refine_ls_abs_structure_Flack 0.02(2)
_refine_ls_extinction_method none
_refine_ls_goodness_of_fit_ref 0.918
_refine_ls_hydrogen_treatment constr
_refine_ls_matrix_type full
_refine_ls_number_parameters 1289
_refine_ls_number_reflns 22879
_refine_ls_number_restraints 223
_refine_ls_restrained_S_all 0.970
_refine_ls_R_factor_all 0.0622
_refine_ls_R_factor_gt 0.0470
_refine_ls_shift/su_max 0.002
_refine_ls_shift/su_mean 0.000
_refine_ls_structure_factor_coef Fsqd
_refine_ls_weighting_details 'w=1/[\s^2^(Fo^2^)+(0.0871P)^2^] where P=(Fo^2^+2Fc^2^)/3'
_refine_ls_weighting_scheme calc
_refine_ls_wR_factor_gt 0.1207
_refine_ls_wR_factor_ref 0.1272
_reflns_Friedel_coverage 0.000
_reflns_Friedel_fraction_full 0.000
_reflns_Friedel_fraction_max 0.000
_reflns_number_gt 15298
_reflns_number_total 22879
_reflns_threshold_expression 'I > 2\s(I)'
_cod_data_source_file d1fd00014d4.cif
_cod_data_source_block Spiro-OH
_cod_depositor_comments 'Adding full bibliography for 1562006--1562010.cif.'
_cod_original_cell_volume 47939(17)
_cod_database_code 1562007
_shelx_shelxl_version_number 2018/3
_shelx_space_group_comment
;
The symmetry employed for this shelxl refinement is uniquely defined
by the following loop, which should always be used as a source of
symmetry information in preference to the above space-group names.
They are only intended as comments.
;
_shelx_estimated_absorpt_t_max 0.963
_shelx_estimated_absorpt_t_min 0.930
_olex2_refinement_description
;
1. Fixed Uiso
 At 1.2 times of:
  All C(H) groups, All C(H,H) groups
2. Restrained distances
 C787-C03X
 1.52 with sigma of 0.02
 C922-C409
 1.52 with sigma of 0.02
 C03Y-C03J
 1.52 with sigma of 0.02
 C111-C040
 1.5 with sigma of 0.02
 O271-C787
 1.27 with sigma of 0.02
 O00H-C787
 1.27 with sigma of 0.02
 C900-O447
 1.36 with sigma of 0.02
 C850-C232
 1.52 with sigma of 0.02
 O011-C850
 1.27 with sigma of 0.02
 C280-C04C
 1.55 with sigma of 0.02
 C215-C04C
 1.55 with sigma of 0.02
 C04O-C04C
 1.52 with sigma of 0.02
 C229-C122
 1.52 with sigma of 0.02
 C280-C229
 1.55 with sigma of 0.02
 C405-C04C
 1.52 with sigma of 0.02
 C409-C215
 1.55 with sigma of 0.02
 O325-C850
 1.27 with sigma of 0.02
 O013-C042
 1.27 with sigma of 0.02
 O019-C042
 1.27 with sigma of 0.02
 C662-C546
 1.5 with sigma of 0.02
 C809-C539
 1.5 with sigma of 0.01
 C248-C042
 1.5 with sigma of 0.01
 C049-C048
 1.5 with sigma of 0.01
 O00H-O271
 2.36 with sigma of 0.04
 C656-C567
 2.41 with sigma of 0.02
 O325-O011
 2.25 with sigma of 0.04
 O011-O325
 2.25 with sigma of 0.04
 C04O-C280
 2.36 with sigma of 0.04
 C122-C280
 2.36 with sigma of 0.04
 C405-C215
 2.36 with sigma of 0.04
 C922-C215
 2.36 with sigma of 0.04
 C04O-C215
 2.36 with sigma of 0.02
 H71-H615
 2.6 with sigma of 0.02
 C615-C809 \\sim C809-C104
 with sigma of 0.02
 C71-C539 \\sim C539-C922
 with sigma of 0.02
 C45-C787 \\sim C787-C04J
 with sigma of 0.02
 C583-C042 \\sim C042-C04N
 with sigma of 0.02
 C656-C546 \\sim C546-C567
 with sigma of 0.02
 C777-C850 \\sim C850-C479
 with sigma of 0.02
 C104-C809 \\sim C809-C615
 with sigma of 0.02
 O011-C232 \\sim C232-O325
 with sigma of 0.02
 C405-O447 \\sim O447-C546
 with sigma of 0.02
 C900-C662 \\sim C662-C71
 with sigma of 0.01
 C922-C539 \\sim C539-C71
 with sigma of 0.02
 O011-C850 \\sim C850-O325
 with sigma of 0.01
3. Restrained planarity
 C04O, C35, C049, C111, C03W, C122, C229, C04C
 with sigma of 0.1
 C922, C405, C900, C04C, C409
 with sigma of 0.1
 C04N, C248, C583, C042
 with sigma of 0.1
 C809, C539, C104, C615, C583, C248, C04N, C042, O019, O013
 with sigma of 0.01
 C900, C546, C71, C662
 with sigma of 0.01
 C546, C662, C656, C567, C777, C479, C232, O011, O325, C850
 with sigma of 0.01
 C049, C35, O36, C04O
 with sigma of 0.01
 C615, C539, C104, C809, C04N, C248, C583
 with sigma of 0.001
 C546, C662, C567, C479, C656
 with sigma of 0.001
4. Uiso/Uaniso restraints and constraints
Uanis(C539) = Uanis(C615) = Uanis(C583) = Uanis(C248) = Uanis(C04N) =
Uanis(C104) = Uanis(O013) = Uanis(C042) = Uanis(O019)
Uanis(O271) = Uanis(O00H)
Uanis(O325) = Uanis(O011) = Uanis(C850)
Uanis(C232) = Uanis(C662)
Uanis(C71) = Uanis(C809)
Uanis(C656) = Uanis(C777) = Uanis(C232) = Uanis(C479) = Uanis(C567) =
Uanis(C662)
Uanis(C04C) = Uanis(C04O)
Uanis(C922) = Uanis(C900)
Uanis(C546) = Uanis(C900)
Uanis(C922) = Uanis(C405)
5. Rigid body (RIGU) restrains
 O011, C850, O325, C232, C777, C656, C662, C567, C479
 with sigma for 1-2 distances of 0.002 and sigma for 1-3 distances of 0.002
 C787, O00H, O271
 with sigma for 1-2 distances of 0.004 and sigma for 1-3 distances of 0.004
 C900, C546, C71, C809, C922, C405
 with sigma for 1-2 distances of 0.002 and sigma for 1-3 distances of 0.002
 C900, C546, C662
 with sigma for 1-2 distances of 0.004 and sigma for 1-3 distances of 0.004
 C546, C567, C656, C850, C71, C662, C479, C232, C777, C900, C405, C922, C809
 with sigma for 1-2 distances of 0.004 and sigma for 1-3 distances of 0.004
 C04O, C04C, C280, C229, C122
 with sigma for 1-2 distances of 0.004 and sigma for 1-3 distances of 0.004
6.a Secondary CH2 refined with riding coordinates:
 C01O(H01A,H01B), C023(H02B,H02D), C02I(H02E,H02F), C02L(H02G,H02H), C02M(H02I,
 H02J), C039(H03B,H03C), C03F(H03F,H03G), C03N(H03J,H03K), C215(H21A,H21B),
 C409(H40A,H40B), C229(H22A,H22B), C280(H28A,H28B)
6.b Aromatic/amide H refined with riding coordinates:
 C02O(H02O), C02Z(H02Z), C02U(H02U), C028(H028), C037(H037), C02Q(H02Q),
 C03E(H03E), C02A(H02A), C033(H033), C03I(H03I), C03D(H03D), C02N(H02N),
 C036(H036), C01P(H01P), C01R(H01R), C01X(H01X), C02C(H02C), C02Y(H02Y),
 C02W(H02W), C01K(H01K), C02V(H02V), C03O(H03O), C025(H025), C01M(H01M),
 C030(H030), C02K(H02K), C026(H026), C03A(H03A), C03H(H03H), C038(H038),
 C02R(H02R), C034(H034), C03L(H03L), C03M(H03M), C043(H043), C04E(H04E),
 C196(H196), C04J(H04J), C45(H45), C101(H101), C03R(H03R), C041(H041),
 C044(H044), C046(H046), C03W(H03W), C04N(H04N), C583(H583), C615(H615),
 C104(H104), C71(H71), C567(H567), C479(H479), C777(H777), C656(H656)
6.c Fitted hexagon refined as free rotating group:
 C012(C02O,C022,C02D,C01Y,C01W), C018(C02Z,C02U,C01E,C028,C037), C01A(C01L,
 C01T,C02Q,C03B,C02H), C01D(C01V,C01G,C02T,C027,C03E), C01H(C02A,C033,C031,C03I,
 C03D), C01I(C02N,C036,C020,C01P,C01R), C01J(C01X,C02C,C02E,C02Y,C02W),
 C01K(C01S,C02V,C03O,C01N,C025), C01M(C029,C030,C02K,C01U,C026), C01Z(C03A,C03H,
 C035,C038,C02R), C02G(C03C,C02X,C02P,C032,C034), C03L(C03U,C03M,C043,C048,
 C04E), C03P(C196,C04J,C03X,C45,C101), C03R(C041,C040,C044,C046,C03Y),
 C03W(C111,C122,C04O,C35,C049), C04N(C248,C583,C615,C539,C104), C405(C922,C809,
 C71,C546,C900), C567(C479,C232,C777,C656,C662)
;
_smtbx_masks_void_probe_radius 1.2
_smtbx_masks_void_truncation_radius 1.2
_olex2_submission_special_instructions 'No special instructions were received'

loop_
_space_group_symop_operation_xyz
'x, y, z'
'-x, -y, z+1/2'
'-x, y, -z+1/2'
'x, -y, -z'
'x+1/2, y+1/2, z'
'-x+1/2, -y+1/2, z+1/2'
'-x+1/2, y+1/2, -z+1/2'
'x+1/2, -y+1/2, -z'

loop_
_atom_site_label
_atom_site_type_symbol
_atom_site_fract_x
_atom_site_fract_y
_atom_site_fract_z
_atom_site_U_iso_or_equiv
_atom_site_adp_type
_atom_site_occupancy
_atom_site_site_symmetry_order
_atom_site_calc_flag
_atom_site_refinement_flags_posn
_atom_site_refinement_flags_adp
_atom_site_refinement_flags_occupancy
_atom_site_disorder_assembly
_atom_site_disorder_group
Zr01 Zr 0.46926(2) 0.63423(2) 0.36370(2) 0.06936(18) Uani 1 1 d . . . . .
Zr02 Zr 0.41846(2) 0.72514(2) 0.39122(2) 0.06860(18) Uani 1 1 d . . . . .
Zr03 Zr 0.38463(2) 0.61794(2) 0.40693(2) 0.06969(18) Uani 1 1 d . . . . .
Zr04 Zr 0.29096(2) 0.68740(2) 0.38213(2) 0.07239(19) Uani 1 1 d . . . . .
Zr05 Zr 0.34166(2) 0.59602(2) 0.35435(2) 0.07142(19) Uani 1 1 d . . . . .
Zr06 Zr 0.37605(2) 0.70377(2) 0.33840(2) 0.07322(19) Uani 1 1 d . . . . .
O007 O -0.10418(15) 1.04776(13) 0.33992(8) 0.0809(13) Uani 1 1 d . . . . .
O008 O -0.17102(16) 1.03348(11) 0.37280(10) 0.0837(14) Uani 1 1 d . . . . .
O009 O 0.45690(13) 0.57906(11) 0.41504(8) 0.0717(12) Uani 1 1 d . . . . .
O00A O 0.51002(13) 0.58774(12) 0.38617(10) 0.0828(15) Uani 1 1 d . . . . .
O00B O -0.46258(14) 0.67543(13) 0.37492(9) 0.0853(14) Uani 1 1 d . . . . .
O00C O -0.08951(16) 0.84578(12) 0.56376(8) 0.0796(12) Uani 1 1 d . . . . .
O00D O -0.13987(14) 1.04536(11) 0.40552(9) 0.0777(13) Uani 1 1 d . . . . .
O00E O 0.78509(14) 0.25042(12) 0.40113(8) 0.0777(13) Uani 1 1 d . . . . .
O00F O -0.02363(17) 1.06962(12) 0.34562(10) 0.0999(18) Uani 1 1 d . . . . .
O00G O -0.06334(12) 0.77835(12) 0.57459(8) 0.0701(12) Uani 1 1 d . . . . .
O00H O 0.2440(2) 0.6751(2) 0.40891(14) 0.1415(18) Uani 1 1 d D . . . .
O00I O 0.25008(15) 0.73255(14) 0.35893(10) 0.0855(15) Uani 1 1 d . . . . .
O00J O 0.35680(18) 0.68273(13) 0.40134(9) 0.0921(15) Uani 1 1 d . . . . .
O00K O 0.86843(13) 0.27499(11) 0.40765(8) 0.0705(11) Uani 1 1 d . . . . .
O00L O -0.09949(15) 0.82158(14) 0.41609(9) 0.0947(16) Uani 1 1 d . . . . .
O00M O 0.30928(16) 0.61689(12) 0.38658(9) 0.0942(16) Uani 1 1 d . . . . .
O00N O 0.43382(19) 0.78892(13) 0.37547(11) 0.1029(17) Uani 1 1 d . . . . .
O00O O 0.40619(14) 0.63631(11) 0.33672(8) 0.0782(12) Uani 1 1 d . . . . .
O00P O -0.49509(16) 0.73398(12) 0.39186(7) 0.0737(11) Uani 1 1 d . . . . .
O00Q O 0.30573(18) 0.73971(13) 0.33023(8) 0.0884(14) Uani 1 1 d . . . . .
O00R O 0.43545(18) 0.69830(13) 0.36112(9) 0.0954(15) Uani 1 1 d . . . . .
O00S O 0.72173(16) 1.14927(15) 0.36799(10) 0.1077(18) Uani 1 1 d . . . . .
O00T O 0.66287(15) 0.54306(11) 0.48097(8) 0.0831(13) Uani 1 1 d . . . . .
O00U O -0.13651(17) 0.76370(17) 0.46149(9) 0.1035(16) Uani 1 1 d . . . . .
O00V O 0.75578(15) 1.08718(13) 0.35164(10) 0.0950(16) Uani 1 1 d . . . . .
O00W O 0.45068(17) 0.65932(11) 0.39725(9) 0.0896(15) Uani 1 1 d . . . . .
O00X O 0.32741(17) 0.60526(13) 0.43381(8) 0.0874(13) Uani 1 1 d . . . . .
O00Y O -0.04702(16) 0.88596(15) 0.26991(9) 0.0958(15) Uani 1 1 d . . . . .
O00Z O 0.35167(18) 0.73599(15) 0.36774(10) 0.1030(16) Uani 1 1 d . . . . .
O010 O 0.32225(17) 0.66173(12) 0.35301(9) 0.0936(15) Uani 1 1 d . . . . .
O011 O 0.0181(3) 1.1425(3) 0.33722(16) 0.230(3) Uani 1 1 d D . . . .
C012 C 0.73364(14) 0.43269(11) 0.45113(7) 0.081(2) Uani 1 1 d G . . . .
C02O C 0.69027(15) 0.45243(12) 0.44170(6) 0.083(2) Uani 1 1 d G . . . .
H02O H 0.676389 0.440919 0.428998 0.099 Uiso 1 1 calc R U . . .
C022 C 0.66766(13) 0.48937(12) 0.45124(7) 0.0795(19) Uani 1 1 d G . . . .
C02D C 0.68840(15) 0.50657(11) 0.47022(7) 0.094(2) Uani 1 1 d G . . . .
C01Y C 0.73177(15) 0.48683(12) 0.47965(6) 0.080(2) Uani 1 1 d G . . . .
C01W C 0.75439(13) 0.44989(12) 0.47011(7) 0.081(2) Uani 1 1 d G . . . .
O013 O 0.1842(3) 1.0933(3) 0.17827(16) 0.200(2) Uani 1 1 d D . . . .
O014 O 0.40149(19) 0.77416(15) 0.33974(11) 0.1081(18) Uani 1 1 d . . . . .
O016 O 0.4295(2) 0.71001(19) 0.31156(11) 0.125(2) Uani 1 1 d . . . . .
O017 O 0.4043(2) 0.60359(16) 0.37460(9) 0.1042(16) Uani 1 1 d . . . . .
C018 C -0.16683(17) 0.97349(8) 0.39534(8) 0.084(2) Uani 1 1 d G . . . .
C02Z C -0.15144(16) 0.95467(11) 0.41482(7) 0.087(2) Uani 1 1 d G . . . .
H02Z H -0.136902 0.972261 0.425574 0.105 Uiso 1 1 calc R U . . .
C02U C -0.15778(17) 0.90954(12) 0.41822(7) 0.091(2) Uani 1 1 d G . . . .
H02U H -0.147490 0.896945 0.431248 0.109 Uiso 1 1 calc R U . . .
C01E C -0.17951(18) 0.88324(8) 0.40214(8) 0.086(2) Uani 1 1 d G . . . .
C028 C -0.19490(18) 0.90207(11) 0.38266(7) 0.101(3) Uani 1 1 d G . . . .
H028 H -0.209435 0.884476 0.371897 0.122 Uiso 1 1 calc R U . . .
C037 C -0.18855(17) 0.94720(12) 0.37926(7) 0.091(2) Uani 1 1 d G . . . .
H037 H -0.198849 0.959792 0.366223 0.109 Uiso 1 1 calc R U . . .
O019 O 0.1624(3) 1.1698(3) 0.19051(16) 0.200(2) Uani 1 1 d D . . . .
C01A C -0.07767(13) 0.73124(15) 0.43529(7) 0.086(2) Uani 1 1 d G . . . .
C01L C -0.08606(12) 0.74984(14) 0.45554(8) 0.0798(19) Uani 1 1 d G . . . .
C01T C -0.04583(17) 0.75105(15) 0.47059(7) 0.093(2) Uani 1 1 d G . . . .
C02Q C 0.00279(14) 0.73368(16) 0.46540(8) 0.104(3) Uani 1 1 d G . . . .
H02Q H 0.029712 0.734490 0.475472 0.125 Uiso 1 1 calc R U . . .
C03B C 0.01119(12) 0.71508(16) 0.44515(9) 0.094(2) Uani 1 1 d G . . . .
C02H C -0.02904(16) 0.71386(16) 0.43009(7) 0.107(3) Uani 1 1 d G . . . .
C01B C -0.1589(3) 1.0202(2) 0.39160(14) 0.0773(18) Uani 1 1 d . . . . .
C01C C -0.0708(2) 0.80760(19) 0.56003(13) 0.080(2) Uani 1 1 d . . . . .
C01D C -0.24635(10) 0.77062(10) 0.40261(8) 0.0751(19) Uani 1 1 d G . . . .
C01V C -0.20560(13) 0.74241(7) 0.40806(9) 0.083(2) Uani 1 1 d G . . . .
C01G C -0.15645(11) 0.75958(10) 0.41253(9) 0.081(2) Uani 1 1 d G . . . .
C02T C -0.14805(10) 0.80495(10) 0.41154(9) 0.081(2) Uani 1 1 d G . . . .
C027 C -0.18881(12) 0.83316(8) 0.40608(9) 0.081(2) Uani 1 1 d G . . . .
C03E C -0.23796(10) 0.81599(9) 0.40162(8) 0.084(2) Uani 1 1 d G . . . .
H03E H -0.265228 0.834867 0.397965 0.100 Uiso 1 1 calc R U . . .
C01F C -0.1180(2) 0.7229(2) 0.41745(13) 0.082(2) Uani 1 1 d . . . . .
C01H C -0.06697(18) 0.79209(14) 0.53657(7) 0.082(2) Uani 1 1 d G . . . .
C02A C -0.04516(18) 0.75097(13) 0.53219(7) 0.093(2) Uani 1 1 d G . . . .
H02A H -0.035182 0.732532 0.543487 0.112 Uiso 1 1 calc R U . . .
C033 C -0.03826(17) 0.73739(11) 0.51091(8) 0.102(2) Uani 1 1 d G . . . .
H033 H -0.023663 0.709874 0.507982 0.122 Uiso 1 1 calc R U . . .
C031 C -0.05316(19) 0.76494(15) 0.49402(7) 0.089(2) Uani 1 1 d G . . . .
C03I C -0.07497(18) 0.80607(14) 0.49840(8) 0.097(2) Uani 1 1 d G . . . .
H03I H -0.084946 0.824504 0.487103 0.117 Uiso 1 1 calc R U . . .
C03D C -0.08187(16) 0.81965(10) 0.51968(9) 0.103(3) Uani 1 1 d G . . . .
H03D H -0.096465 0.847163 0.522608 0.124 Uiso 1 1 calc R U . . .
C01I C 0.62255(14) 0.51264(14) 0.43999(8) 0.097(2) Uani 1 1 d G . . . .
C02N C 0.62828(13) 0.52163(15) 0.41809(8) 0.095(2) Uani 1 1 d G . . . .
H02N H 0.659084 0.514140 0.411032 0.114 Uiso 1 1 calc R U . . .
C036 C 0.58798(16) 0.54180(15) 0.40674(7) 0.095(2) Uani 1 1 d G . . . .
H036 H 0.591816 0.547806 0.392081 0.114 Uiso 1 1 calc R U . . .
C020 C 0.54195(13) 0.55298(13) 0.41729(8) 0.088(2) Uani 1 1 d G . . . .
C01P C 0.53622(12) 0.54400(14) 0.43919(8) 0.100(3) Uani 1 1 d G . . . .
H01P H 0.505420 0.551488 0.446250 0.120 Uiso 1 1 calc R U . . .
C01R C 0.57652(17) 0.52383(14) 0.45055(7) 0.088(2) Uani 1 1 d G . . . .
H01R H 0.572687 0.517822 0.465200 0.106 Uiso 1 1 calc R U . . .
C01J C -0.03695(12) 1.00269(11) 0.32782(9) 0.091(2) Uani 1 1 d G . . . .
C01X C -0.07137(10) 0.96908(13) 0.32219(9) 0.096(2) Uani 1 1 d G . . . .
H01X H -0.106795 0.972058 0.325110 0.115 Uiso 1 1 calc R U . . .
C02C C -0.05284(14) 0.93102(11) 0.31220(9) 0.094(2) Uani 1 1 d G . . . .
H02C H -0.075871 0.908528 0.308434 0.113 Uiso 1 1 calc R U . . .
C02E C 0.00011(15) 0.92656(11) 0.30784(9) 0.095(2) Uani 1 1 d G . . . .
C02Y C 0.03453(10) 0.96018(13) 0.31346(9) 0.094(2) Uani 1 1 d G . . . .
H02Y H 0.069955 0.957197 0.310545 0.113 Uiso 1 1 calc R U . . .
C02W C 0.01600(11) 0.99824(11) 0.32346(9) 0.093(3) Uani 1 1 d G . . . .
H02W H 0.039031 1.020728 0.327222 0.112 Uiso 1 1 calc R U . . .
C01K C -0.30989(12) 0.71641(11) 0.38552(8) 0.087(2) Uani 1 1 d G . . . .
H01K H -0.281608 0.700616 0.380121 0.104 Uiso 1 1 calc R U . . .
C01S C -0.30161(11) 0.75431(12) 0.39776(8) 0.081(2) Uani 1 1 d G . . . .
C02V C -0.34389(15) 0.77791(11) 0.40583(8) 0.094(2) Uani 1 1 d G . . . .
H02V H -0.338351 0.803269 0.414021 0.113 Uiso 1 1 calc R U . . .
C03O C -0.39445(12) 0.76363(12) 0.40164(8) 0.089(2) Uani 1 1 d G . . . .
H03O H -0.422732 0.779424 0.407036 0.107 Uiso 1 1 calc R U . . .
C01N C -0.40273(10) 0.72573(12) 0.38939(8) 0.085(2) Uani 1 1 d G . . . .
C025 C -0.36045(14) 0.70212(11) 0.38133(8) 0.092(2) Uani 1 1 d G . . . .
H025 H -0.365990 0.676770 0.373135 0.110 Uiso 1 1 calc R U . . .
C01M C 0.74437(12) 0.32329(11) 0.42134(8) 0.0784(19) Uani 1 1 d G . . . .
H01M H 0.722001 0.301385 0.416298 0.094 Uiso 1 1 calc R U . . .
C029 C 0.79800(13) 0.31859(10) 0.41889(8) 0.0812(19) Uani 1 1 d G . . . .
C030 C 0.83144(9) 0.35134(12) 0.42643(8) 0.081(2) Uani 1 1 d G . . . .
H030 H 0.867323 0.348191 0.424790 0.098 Uiso 1 1 calc R U . . .
C02K C 0.81125(11) 0.38878(10) 0.43643(8) 0.085(2) Uani 1 1 d G . . . .
H02K H 0.833618 0.410686 0.441476 0.101 Uiso 1 1 calc R U . . .
C01U C 0.75762(12) 0.39348(10) 0.43888(8) 0.080(2) Uani 1 1 d G . . . .
C026 C 0.72418(9) 0.36074(12) 0.43134(8) 0.094(2) Uani 1 1 d G . . . .
H026 H 0.688296 0.363882 0.432985 0.112 Uiso 1 1 calc R U . . .
C01O C -0.2040(2) 0.69387(18) 0.40989(13) 0.083(2) Uani 1 1 d . . . . .
H01A H -0.201600 0.680367 0.395707 0.099 Uiso 1 1 calc R U . . .
H01B H -0.235215 0.682958 0.417013 0.099 Uiso 1 1 calc R U . . .
C01Q C 0.7643(3) 0.500000 0.500000 0.075(3) Uani 1 2 d S T P . .
C01Z C 0.21640(15) 0.76757(16) 0.32972(9) 0.093(2) Uani 1 1 d G . . . .
C03A C 0.22061(14) 0.77713(17) 0.30781(9) 0.111(3) Uani 1 1 d G . . . .
H03A H 0.250772 0.769583 0.300310 0.133 Uiso 1 1 calc R U . . .
C03H C 0.17974(19) 0.79798(17) 0.29712(7) 0.106(2) Uani 1 1 d G . . . .
H03H H 0.182560 0.804384 0.282461 0.127 Uiso 1 1 calc R U . . .
C035 C 0.13466(16) 0.80927(16) 0.30833(9) 0.099(2) Uani 1 1 d G . . . .
C038 C 0.13045(14) 0.79971(16) 0.33023(9) 0.098(2) Uani 1 1 d G . . . .
H038 H 0.100289 0.807260 0.337731 0.117 Uiso 1 1 calc R U . . .
C02R C 0.17132(19) 0.77886(17) 0.34093(7) 0.099(2) Uani 1 1 d G . . . .
H02R H 0.168501 0.772460 0.355581 0.119 Uiso 1 1 calc R U . . .
C023 C -0.1541(3) 0.68301(19) 0.42372(15) 0.101(3) Uani 1 1 d . . . . .
H02B H -0.161820 0.682724 0.439068 0.121 Uiso 1 1 calc R U . . .
H02D H -0.138787 0.654923 0.419588 0.121 Uiso 1 1 calc R U . . .
C024 C -0.0522(2) 1.04455(19) 0.33793(15) 0.094(3) Uani 1 1 d . . . . .
C02B C -0.4570(2) 0.70925(18) 0.38572(11) 0.0698(17) Uani 1 1 d . . . . .
C02G C 0.08833(14) 0.82991(14) 0.29650(8) 0.091(2) Uani 1 1 d G . . . .
C03C C 0.06763(16) 0.81286(12) 0.27748(8) 0.091(2) Uani 1 1 d G . . . .
C02X C 0.02307(17) 0.83160(14) 0.26852(7) 0.091(2) Uani 1 1 d G . . . .
C02P C -0.00079(14) 0.86739(13) 0.27858(8) 0.088(2) Uani 1 1 d G . . . .
C032 C 0.01992(16) 0.88444(12) 0.29760(8) 0.085(2) Uani 1 1 d G . . . .
C034 C 0.06448(17) 0.86570(14) 0.30656(7) 0.101(3) Uani 1 1 d G . . . .
H034 H 0.078334 0.877104 0.319286 0.121 Uiso 1 1 calc R U . . .
C02I C 0.7963(2) 0.5432(2) 0.49535(13) 0.085(2) Uani 1 1 d . . . . .
H02E H 0.829850 0.536453 0.488862 0.101 Uiso 1 1 calc R U . . .
H02F H 0.777244 0.563080 0.485898 0.101 Uiso 1 1 calc R U . . .
C02J C 0.2587(3) 0.7438(2) 0.33940(17) 0.088(2) Uani 1 1 d . . . . .
C02L C -0.0825(2) 0.7156(2) 0.39730(14) 0.096(2) Uani 1 1 d . . . . .
H02G H -0.099047 0.696476 0.386754 0.115 Uiso 1 1 calc R U . . .
H02H H -0.073257 0.743437 0.390486 0.115 Uiso 1 1 calc R U . . .
C02M C -0.0475(3) 0.7759(2) 0.25690(12) 0.091(2) Uani 1 1 d . . . . .
H02I H -0.066619 0.791001 0.268237 0.110 Uiso 1 1 calc R U . . .
H02J H -0.036621 0.747176 0.262231 0.110 Uiso 1 1 calc R U . . .
C02S C 0.8174(2) 0.27705(17) 0.40915(13) 0.078(2) Uani 1 1 d . . . . .
C039 C 0.8029(2) 0.5630(2) 0.51766(13) 0.086(2) Uani 1 1 d . . . . .
H03B H 0.833740 0.551118 0.524667 0.103 Uiso 1 1 calc R U . . .
H03C H 0.806089 0.594877 0.516829 0.103 Uiso 1 1 calc R U . . .
C03F C -0.0343(3) 0.6931(3) 0.40782(15) 0.104(3) Uani 1 1 d . . . . .
H03F H -0.039672 0.661455 0.408988 0.124 Uiso 1 1 calc R U . . .
H03G H -0.003233 0.698479 0.399272 0.124 Uiso 1 1 calc R U . . .
C03G C 0.000000 0.8032(3) 0.250000 0.087(3) Uani 1 2 d S T P . .
C03J C 0.7183(2) 1.1119(2) 0.35659(17) 0.105(3) Uani 1 1 d D . . . .
C03L C 0.4522(3) 0.8750(2) 0.36483(11) 0.151(4) Uani 1 1 d G . . . .
H03L H 0.462498 0.864110 0.378212 0.182 Uiso 1 1 calc R U . . .
C03U C 0.4306(3) 0.84667(13) 0.34955(13) 0.155(5) Uani 1 1 d G . . . .
C03M C 0.4152(3) 0.86298(18) 0.32955(12) 0.150(5) Uani 1 1 d G . . . .
H03M H 0.400752 0.844013 0.319328 0.180 Uiso 1 1 calc R U . . .
C043 C 0.4213(3) 0.9076(2) 0.32481(11) 0.174(6) Uani 1 1 d G . . . .
H043 H 0.410924 0.918524 0.311425 0.209 Uiso 1 1 calc R U . . .
C048 C 0.4428(3) 0.93596(14) 0.34008(14) 0.202(7) Uani 1 1 d DG . . . .
C04E C 0.4583(3) 0.91966(18) 0.36009(12) 0.174(6) Uani 1 1 d G . . . .
H04E H 0.472671 0.938623 0.370310 0.209 Uiso 1 1 calc R U . . .
C03N C -0.0845(3) 0.7704(2) 0.23481(14) 0.100(2) Uani 1 1 d . . . . .
H03J H -0.076025 0.743758 0.226796 0.120 Uiso 1 1 calc R U . . .
H03K H -0.121428 0.770588 0.238249 0.120 Uiso 1 1 calc R U . . .
C03P C 0.06321(16) 0.6943(2) 0.43796(12) 0.119(3) Uani 1 1 d G . . . .
C196 C 0.06729(16) 0.65125(19) 0.43032(13) 0.157(4) Uani 1 1 d G . . . .
H196 H 0.038044 0.633048 0.430069 0.188 Uiso 1 1 calc R U . . .
C04J C 0.1151(2) 0.63537(17) 0.42307(13) 0.166(5) Uani 1 1 d DG . . . .
H04J H 0.117806 0.606538 0.417954 0.199 Uiso 1 1 calc R U . . .
C03X C 0.15879(16) 0.6626(2) 0.42345(13) 0.132(4) Uani 1 1 d DG . . . .
C45 C 0.15471(17) 0.70568(19) 0.43109(14) 0.161(5) Uani 1 1 d DG . . . .
H45 H 0.183955 0.723881 0.431343 0.193 Uiso 1 1 calc R U . . .
C101 C 0.1069(2) 0.72156(17) 0.43835(13) 0.180(6) Uani 1 1 d G . . . .
H101 H 0.104193 0.750392 0.443458 0.216 Uiso 1 1 calc R U . . .
C03R C 0.61970(19) 1.11866(16) 0.35969(12) 0.131(4) Uani 1 1 d G . . . .
H03R H 0.623235 1.144597 0.367644 0.157 Uiso 1 1 calc R U . . .
C041 C 0.57042(15) 1.10400(19) 0.35363(15) 0.182(6) Uani 1 1 d G . . . .
H041 H 0.540979 1.120128 0.357527 0.219 Uiso 1 1 calc R U . . .
C040 C 0.56514(18) 1.0652(2) 0.34175(16) 0.213(8) Uani 1 1 d DG . . . .
C044 C 0.6091(2) 1.04114(19) 0.33593(14) 0.194(6) Uani 1 1 d G . . . .
H044 H 0.605607 1.015212 0.327981 0.232 Uiso 1 1 calc R U . . .
C046 C 0.6584(2) 1.05580(19) 0.34199(14) 0.160(5) Uani 1 1 d G . . . .
H046 H 0.687863 1.039680 0.338098 0.192 Uiso 1 1 calc R U . . .
C03Y C 0.66370(15) 1.09456(17) 0.35387(13) 0.131(4) Uani 1 1 d DG . . . .
C03S C 0.4203(4) 0.7995(3) 0.35386(19) 0.121(3) Uani 1 1 d . . . . .
C03W C 0.5003(3) 1.0045(2) 0.34285(16) 0.186(6) Uani 1 1 d G . . . .
H03W H 0.524298 0.987390 0.350429 0.223 Uiso 1 1 calc R U . . .
C111 C 0.5112(2) 1.0485(2) 0.33835(16) 0.171(5) Uani 1 1 d DG . . . .
C122 C 0.4753(3) 1.07404(17) 0.32701(17) 0.195(7) Uani 1 1 d DG . . . .
C04O C 0.4285(3) 1.0555(3) 0.32018(15) 0.214(5) Uani 1 1 d DG . . . .
C35 C 0.4176(2) 1.0114(3) 0.32468(13) 0.240(10) Uani 1 1 d G . . . .
C049 C 0.4535(3) 0.98587(17) 0.33601(16) 0.185(6) Uani 1 1 d DG . . . .
C042 C 0.1790(3) 1.1282(4) 0.18831(16) 0.200(2) Uani 1 1 d D . . . .
C04C C 0.3890(5) 1.0804(4) 0.3081(3) 0.214(5) Uani 1 1 d D . . . .
C04N C 0.2298(2) 1.0766(2) 0.21414(11) 0.200(2) Uani 1 1 d DG . . . .
H04N H 0.228999 1.054231 0.203828 0.240 Uiso 1 1 calc R U . . .
C248 C 0.20693(17) 1.1173(2) 0.20977(9) 0.200(2) Uani 1 1 d DG . . . .
C583 C 0.2082(2) 1.15071(19) 0.22518(13) 0.200(2) Uani 1 1 d DG . . . .
H583 H 0.192854 1.177936 0.222256 0.240 Uiso 1 1 calc R U . . .
C615 C 0.2324(2) 1.1434(2) 0.24498(11) 0.200(2) Uani 1 1 d DG . . . .
H615 H 0.233193 1.165792 0.255295 0.240 Uiso 1 1 calc DR U . . .
C539 C 0.25527(19) 1.1027(2) 0.24936(9) 0.200(2) Uani 1 1 d DG . . . .
C104 C 0.2540(2) 1.06932(19) 0.23394(12) 0.200(2) Uani 1 1 d DG . . . .
H104 H 0.269339 1.042088 0.236868 0.240 Uiso 1 1 calc R U . . .
C13 C 0.4998(3) 0.5732(2) 0.40651(15) 0.085(2) Uani 1 1 d . . . . .
O36 O 0.3726(5) 0.9961(4) 0.3176(2) 0.293(7) Uani 1 1 d . . . . .
C215 C 0.4022(6) 1.0520(6) 0.2862(2) 0.256(9) Uani 1 1 d D . . . .
H21A H 0.439539 1.049964 0.283811 0.307 Uiso 1 1 calc R U . . .
H21B H 0.387775 1.022368 0.287017 0.307 Uiso 1 1 calc R U . . .
O271 O 0.2237(2) 0.60137(19) 0.41258(13) 0.1415(18) Uani 1 1 d D . . . .
C409 C 0.3762(7) 1.0784(6) 0.2684(3) 0.281(11) Uani 1 1 d D . . . .
H40A H 0.366762 1.060486 0.255958 0.337 Uiso 1 1 calc R U . . .
H40B H 0.396478 1.103842 0.263873 0.337 Uiso 1 1 calc R U . . .
C229 C 0.4720(5) 1.1238(4) 0.3210(3) 0.226(8) Uani 1 1 d D . . . .
H22A H 0.496695 1.131240 0.309721 0.271 Uiso 1 1 calc R U . . .
H22B H 0.478722 1.142351 0.333537 0.271 Uiso 1 1 calc R U . . .
C405 C 0.3305(2) 1.0965(4) 0.30488(12) 0.308(5) Uani 1 1 d DG . . . .
C922 C 0.3288(2) 1.0909(3) 0.28259(12) 0.308(5) Uani 1 1 d DG . . . .
C809 C 0.2818(3) 1.0959(3) 0.27159(11) 0.280(6) Uani 1 1 d DG . . . .
C71 C 0.2366(2) 1.1065(3) 0.28288(12) 0.280(6) Uani 1 1 d DG . . . .
H71 H 0.205250 1.109897 0.275523 0.336 Uiso 1 1 calc DR U . . .
C546 C 0.2384(2) 1.1121(2) 0.30517(12) 0.308(5) Uani 1 1 d DG . . . .
C900 C 0.2853(3) 1.1071(4) 0.31617(11) 0.308(5) Uani 1 1 d DG . . . .
C787 C 0.2132(4) 0.6463(3) 0.4170(2) 0.181(5) Uani 1 1 d D . . . .
C567 C 0.1839(3) 1.1679(3) 0.31704(12) 0.351(5) Uani 1 1 d DG . . . .
H567 H 0.211344 1.187566 0.314917 0.421 Uiso 1 1 calc R U . . .
C479 C 0.1363(4) 1.1832(3) 0.32473(12) 0.351(5) Uani 1 1 d DG . . . .
H479 H 0.131778 1.213065 0.327753 0.421 Uiso 1 1 calc R U . . .
C232 C 0.0953(3) 1.1538(3) 0.32791(9) 0.351(5) Uani 1 1 d DG . . . .
C777 C 0.1019(3) 1.1091(3) 0.32340(14) 0.351(5) Uani 1 1 d DG . . . .
H777 H 0.074526 1.089420 0.325531 0.421 Uiso 1 1 calc R U . . .
C656 C 0.1496(4) 1.0938(3) 0.31571(15) 0.351(5) Uani 1 1 d DG . . . .
H656 H 0.154091 1.063920 0.312696 0.421 Uiso 1 1 calc R U . . .
C662 C 0.1906(3) 1.1232(3) 0.31253(10) 0.351(5) Uani 1 1 d DG . . . .
O447 O 0.2829(6) 1.0946(6) 0.3366(2) 0.404(11) Uani 1 1 d D . . . .
C850 C 0.0464(4) 1.1725(3) 0.33575(15) 0.230(3) Uani 1 1 d D . . . .
C280 C 0.4144(5) 1.1294(4) 0.3130(4) 0.263(10) Uani 1 1 d D . . . .
H28A H 0.413846 1.147067 0.299896 0.316 Uiso 1 1 calc R U . . .
H28B H 0.393903 1.144470 0.323885 0.316 Uiso 1 1 calc R U . . .
O325 O 0.0566(3) 1.2120(3) 0.33797(16) 0.230(3) Uani 1 1 d D . . . .

loop_
_atom_site_aniso_label
_atom_site_aniso_U_11
_atom_site_aniso_U_22
_atom_site_aniso_U_33
_atom_site_aniso_U_23
_atom_site_aniso_U_13
_atom_site_aniso_U_12
Zr01 0.0484(3) 0.0424(3) 0.1173(5) -0.0099(3) -0.0076(3) 0.0040(2)
Zr02 0.0537(3) 0.0368(2) 0.1153(5) -0.0067(3) -0.0082(3) 0.0046(2)
Zr03 0.0494(3) 0.0406(3) 0.1191(5) -0.0054(3) -0.0081(3) 0.0029(2)
Zr04 0.0470(3) 0.0456(3) 0.1246(6) -0.0107(3) -0.0084(3) 0.0061(2)
Zr05 0.0492(3) 0.0443(3) 0.1208(6) -0.0102(3) -0.0116(3) 0.0021(2)
Zr06 0.0560(3) 0.0462(3) 0.1174(6) -0.0060(3) -0.0103(3) 0.0036(2)
O007 0.052(2) 0.070(3) 0.121(4) -0.024(3) -0.002(2) 0.0136(19)
O008 0.070(3) 0.0342(18) 0.147(5) -0.005(2) 0.007(3) -0.0057(17)
O009 0.039(2) 0.0442(18) 0.132(4) -0.001(2) -0.019(2) 0.0164(15)
O00A 0.0342(18) 0.051(2) 0.163(5) -0.017(3) -0.013(2) 0.0045(16)
O00B 0.052(2) 0.059(2) 0.145(4) 0.000(3) -0.013(2) -0.0210(18)
O00C 0.082(3) 0.051(2) 0.106(3) 0.005(2) 0.005(2) 0.007(2)
O00D 0.0457(19) 0.0398(18) 0.148(4) 0.005(2) -0.019(2) 0.0013(16)
O00E 0.053(2) 0.051(2) 0.128(4) -0.014(2) -0.014(2) 0.0049(18)
O00F 0.069(3) 0.037(2) 0.194(6) -0.041(3) -0.013(3) 0.0118(19)
O00G 0.0351(17) 0.051(2) 0.125(4) -0.009(2) 0.008(2) -0.0236(15)
O00H 0.091(3) 0.097(3) 0.237(5) -0.023(3) 0.006(3) 0.017(2)
O00I 0.045(2) 0.055(2) 0.157(5) -0.010(3) -0.014(3) 0.0028(18)
O00J 0.088(3) 0.050(2) 0.138(4) 0.006(2) -0.017(3) 0.000(2)
O00K 0.044(2) 0.0470(19) 0.121(4) -0.013(2) -0.005(2) 0.0221(15)
O00L 0.049(2) 0.067(3) 0.168(5) 0.006(3) -0.006(3) -0.0081(19)
O00M 0.068(2) 0.0449(19) 0.170(5) -0.022(3) -0.043(3) 0.0282(18)
O00N 0.085(3) 0.052(2) 0.172(6) 0.027(3) -0.006(3) 0.005(2)
O00O 0.053(2) 0.0387(18) 0.143(4) -0.006(2) 0.002(2) -0.0034(16)
O00P 0.076(3) 0.050(2) 0.095(3) 0.000(2) -0.007(2) 0.0138(19)
O00Q 0.084(3) 0.058(2) 0.123(4) 0.003(2) -0.019(3) 0.008(2)
O00R 0.086(3) 0.053(2) 0.147(5) -0.014(3) -0.026(3) 0.007(2)
O00S 0.061(3) 0.076(3) 0.186(6) -0.038(3) -0.033(3) -0.027(2)
O00T 0.064(2) 0.0431(19) 0.142(4) -0.014(2) -0.016(3) 0.0195(17)
O00U 0.064(3) 0.098(3) 0.148(5) -0.003(3) 0.015(3) 0.019(2)
O00V 0.048(2) 0.056(2) 0.181(5) -0.012(3) -0.008(3) 0.0106(19)
O00W 0.092(3) 0.0270(16) 0.150(4) 0.002(2) -0.003(3) 0.0082(18)
O00X 0.081(3) 0.061(2) 0.120(4) -0.016(2) -0.010(3) 0.004(2)
O00Y 0.067(3) 0.078(3) 0.143(4) -0.007(3) -0.031(3) 0.015(2)
O00Z 0.082(3) 0.069(3) 0.159(5) -0.010(3) 0.000(3) 0.005(2)
O010 0.079(3) 0.045(2) 0.157(5) -0.001(3) -0.014(3) 0.011(2)
O011 0.126(4) 0.201(7) 0.363(8) -0.070(7) 0.024(5) -0.042(4)
C012 0.071(4) 0.049(3) 0.122(6) -0.018(4) -0.017(4) 0.015(3)
C02O 0.059(3) 0.055(3) 0.134(6) -0.014(4) -0.003(4) 0.018(3)
C022 0.072(4) 0.044(3) 0.122(6) -0.017(3) -0.007(4) 0.023(3)
C02D 0.077(4) 0.047(3) 0.159(8) -0.009(4) 0.009(5) 0.024(3)
C01Y 0.064(3) 0.049(3) 0.127(6) -0.024(3) -0.007(4) 0.007(3)
C01W 0.043(3) 0.052(3) 0.147(7) 0.000(4) -0.020(4) 0.017(2)
O013 0.166(3) 0.166(4) 0.268(5) 0.041(4) -0.090(3) -0.024(3)
O014 0.082(3) 0.062(3) 0.180(6) 0.013(3) -0.025(3) -0.025(2)
O016 0.118(4) 0.112(4) 0.144(5) 0.006(4) 0.017(4) -0.033(4)
O017 0.115(4) 0.076(3) 0.121(4) -0.014(3) -0.020(3) 0.006(3)
C018 0.061(3) 0.040(3) 0.152(7) -0.016(4) -0.028(4) 0.011(3)
C02Z 0.070(4) 0.037(3) 0.154(7) -0.008(4) -0.018(4) -0.015(3)
C02U 0.076(4) 0.048(3) 0.148(7) 0.023(4) -0.026(4) -0.008(3)
C01E 0.069(4) 0.045(3) 0.144(7) -0.011(4) -0.015(4) -0.004(3)
C028 0.117(6) 0.035(3) 0.153(7) 0.009(4) -0.014(5) -0.015(3)
C037 0.085(4) 0.047(3) 0.139(7) 0.001(4) 0.004(4) -0.003(3)
O019 0.166(3) 0.166(4) 0.268(5) 0.041(4) -0.090(3) -0.024(3)
C01A 0.044(3) 0.071(4) 0.144(7) -0.012(4) 0.009(4) 0.016(3)
C01L 0.042(3) 0.068(4) 0.129(6) -0.005(4) 0.007(4) 0.012(3)
C01T 0.072(4) 0.077(4) 0.130(7) -0.003(4) 0.004(4) 0.026(3)
C02Q 0.058(4) 0.110(6) 0.144(8) 0.003(5) 0.004(4) 0.013(4)
C03B 0.064(4) 0.103(5) 0.115(6) -0.012(5) 0.011(4) 0.018(4)
C02H 0.060(4) 0.099(5) 0.162(8) -0.040(5) 0.003(5) 0.018(4)
C01B 0.080(4) 0.050(3) 0.102(6) 0.012(4) -0.009(4) -0.021(3)
C01C 0.075(4) 0.042(3) 0.124(6) -0.015(4) 0.011(4) 0.015(3)
C01D 0.035(3) 0.053(3) 0.137(6) -0.008(3) -0.010(3) -0.002(2)
C01V 0.058(3) 0.045(3) 0.145(6) 0.002(3) -0.013(4) 0.003(3)
C01G 0.045(3) 0.054(3) 0.145(7) -0.006(4) -0.004(4) 0.014(2)
C02T 0.056(3) 0.052(3) 0.134(6) 0.010(4) -0.007(4) -0.001(3)
C027 0.042(3) 0.048(3) 0.153(7) 0.010(4) -0.024(4) -0.005(2)
C03E 0.041(3) 0.054(3) 0.156(7) 0.002(4) -0.014(4) -0.012(2)
C01F 0.031(3) 0.076(4) 0.138(6) -0.014(4) -0.008(3) 0.011(3)
C01H 0.071(4) 0.050(3) 0.125(6) -0.004(4) 0.007(4) 0.003(3)
C02A 0.093(5) 0.063(4) 0.123(7) -0.014(4) 0.025(4) 0.026(3)
C033 0.129(6) 0.062(4) 0.114(7) -0.011(4) 0.004(5) 0.009(4)
C031 0.073(4) 0.065(4) 0.130(7) -0.011(4) 0.014(4) 0.004(3)
C03I 0.106(5) 0.060(4) 0.126(7) -0.007(4) -0.002(5) 0.017(4)
C03D 0.087(5) 0.071(4) 0.153(8) -0.031(5) 0.006(5) 0.003(4)
C01I 0.093(5) 0.066(4) 0.132(7) -0.016(4) -0.026(5) 0.047(4)
C02N 0.085(5) 0.077(4) 0.122(7) 0.000(4) 0.011(5) 0.032(4)
C036 0.057(4) 0.083(4) 0.145(7) -0.013(4) 0.002(4) 0.037(3)
C020 0.068(4) 0.045(3) 0.152(7) -0.015(4) -0.006(4) 0.012(3)
C01P 0.072(4) 0.065(4) 0.162(8) -0.001(5) -0.012(5) 0.019(3)
C01R 0.058(4) 0.081(4) 0.125(6) 0.014(4) 0.000(4) 0.025(3)
C01J 0.057(3) 0.057(3) 0.158(7) -0.023(4) -0.021(4) -0.008(3)
C01X 0.063(4) 0.060(4) 0.164(8) -0.020(4) -0.001(4) 0.001(3)
C02C 0.057(4) 0.071(4) 0.154(7) -0.024(4) 0.010(4) -0.006(3)
C02E 0.069(4) 0.057(3) 0.159(7) -0.020(4) -0.005(4) 0.009(3)
C02Y 0.053(3) 0.075(4) 0.155(7) -0.016(4) -0.002(4) 0.011(3)
C02W 0.028(3) 0.063(3) 0.189(8) -0.023(4) 0.005(4) -0.003(2)
C01K 0.074(4) 0.052(3) 0.134(6) -0.003(4) -0.028(4) 0.001(3)
C01S 0.039(3) 0.049(3) 0.154(7) 0.003(4) -0.017(3) -0.008(2)
C02V 0.093(5) 0.045(3) 0.144(7) -0.014(4) 0.001(5) -0.011(3)
C03O 0.086(4) 0.044(3) 0.138(7) -0.017(4) -0.020(4) 0.019(3)
C01N 0.086(4) 0.042(3) 0.126(6) -0.019(3) -0.023(4) -0.016(3)
C025 0.066(4) 0.049(3) 0.162(7) -0.027(4) -0.007(4) -0.007(3)
C01M 0.053(3) 0.061(3) 0.121(6) -0.021(4) -0.012(3) 0.015(3)
C029 0.063(4) 0.062(4) 0.119(6) -0.014(4) -0.011(4) 0.014(3)
C030 0.061(3) 0.041(3) 0.143(6) -0.019(3) 0.004(4) 0.000(2)
C02K 0.043(3) 0.066(4) 0.145(7) -0.031(4) -0.001(4) 0.010(3)
C01U 0.048(3) 0.048(3) 0.143(6) -0.009(3) -0.005(4) 0.002(2)
C026 0.070(4) 0.064(4) 0.146(7) -0.014(4) -0.024(4) 0.019(3)
C01O 0.059(3) 0.052(3) 0.138(6) -0.012(4) -0.017(4) 0.009(3)
C01Q 0.058(5) 0.065(5) 0.104(7) -0.023(5) 0.000 0.000
C01Z 0.074(4) 0.098(5) 0.108(6) 0.002(5) -0.021(4) 0.028(4)
C03A 0.069(4) 0.098(5) 0.166(9) 0.007(6) -0.002(5) 0.027(4)
C03H 0.095(5) 0.099(5) 0.124(7) 0.007(5) -0.003(5) 0.009(5)
C035 0.073(4) 0.084(5) 0.140(7) 0.002(5) -0.016(5) 0.043(4)
C038 0.068(4) 0.100(5) 0.125(7) -0.015(5) -0.015(4) 0.030(4)
C02R 0.091(5) 0.092(5) 0.114(6) 0.002(4) -0.012(5) 0.037(4)
C023 0.102(5) 0.037(3) 0.164(8) 0.009(4) -0.009(5) 0.002(3)
C024 0.058(4) 0.041(3) 0.183(8) -0.026(4) 0.003(4) 0.007(3)
C02B 0.054(3) 0.047(3) 0.108(5) 0.000(3) -0.007(3) -0.011(3)
C02G 0.071(4) 0.073(4) 0.131(7) -0.023(4) -0.032(4) 0.018(3)
C03C 0.070(4) 0.073(4) 0.131(7) 0.004(4) -0.017(4) 0.012(3)
C02X 0.070(4) 0.066(4) 0.138(7) -0.002(4) -0.026(4) 0.011(3)
C02P 0.077(4) 0.049(3) 0.139(7) -0.013(4) -0.029(4) 0.024(3)
C032 0.064(4) 0.068(4) 0.124(6) -0.021(4) -0.028(4) 0.018(3)
C034 0.084(5) 0.074(4) 0.145(7) -0.030(5) -0.027(5) 0.030(4)
C02I 0.050(3) 0.067(4) 0.137(7) -0.030(4) 0.007(4) -0.002(3)
C02J 0.058(4) 0.046(3) 0.161(8) 0.010(4) -0.005(5) 0.017(3)
C02L 0.063(4) 0.060(4) 0.164(8) -0.010(4) -0.008(4) 0.008(3)
C02M 0.080(4) 0.092(5) 0.102(6) 0.007(4) -0.029(4) -0.004(4)
C02S 0.058(3) 0.035(2) 0.141(6) -0.015(3) -0.015(4) -0.002(2)
C039 0.045(3) 0.061(3) 0.152(7) -0.015(4) 0.009(4) -0.019(3)
C03F 0.068(4) 0.092(5) 0.152(8) -0.012(5) -0.004(5) 0.030(4)
C03G 0.072(6) 0.067(5) 0.123(9) 0.000 -0.026(6) 0.000
C03J 0.046(3) 0.056(3) 0.214(10) -0.016(5) -0.014(4) -0.001(3)
C03L 0.169(9) 0.070(5) 0.215(12) 0.039(6) -0.058(9) -0.034(6)
C03U 0.139(8) 0.076(5) 0.251(14) 0.020(7) -0.061(9) -0.039(6)
C03M 0.142(8) 0.071(5) 0.238(13) 0.037(6) -0.090(9) -0.023(5)
C043 0.143(9) 0.112(8) 0.268(16) 0.043(9) -0.079(10) -0.052(7)
C048 0.148(10) 0.124(9) 0.33(2) 0.087(11) -0.068(12) -0.074(8)
C04E 0.131(8) 0.119(8) 0.273(16) 0.049(9) -0.090(10) -0.040(7)
C03N 0.081(4) 0.071(4) 0.149(7) 0.012(4) -0.022(5) -0.014(4)
C03P 0.062(4) 0.096(6) 0.199(10) -0.023(6) 0.016(5) 0.017(4)
C196 0.084(6) 0.154(10) 0.233(13) -0.010(9) 0.011(7) 0.045(6)
C04J 0.088(6) 0.172(11) 0.236(14) -0.020(10) 0.020(8) 0.008(7)
C03X 0.077(5) 0.100(6) 0.218(11) 0.000(7) 0.041(6) 0.010(5)
C45 0.077(5) 0.120(8) 0.285(15) -0.064(9) 0.025(7) 0.005(5)
C101 0.094(7) 0.164(10) 0.283(16) -0.002(11) 0.052(9) -0.025(7)
C03R 0.056(4) 0.113(6) 0.222(11) -0.029(7) -0.033(6) 0.011(4)
C041 0.113(7) 0.089(6) 0.345(19) -0.028(9) -0.047(9) -0.046(5)
C040 0.159(11) 0.067(6) 0.41(2) 0.030(9) -0.076(14) -0.003(6)
C044 0.113(8) 0.123(8) 0.35(2) -0.068(11) -0.054(10) -0.016(7)
C046 0.082(6) 0.123(8) 0.275(15) -0.051(9) -0.040(7) -0.008(5)
C03Y 0.092(5) 0.054(4) 0.245(12) -0.012(6) -0.022(7) -0.006(4)
C03S 0.105(6) 0.073(5) 0.185(10) 0.000(6) -0.028(7) -0.030(5)
C03W 0.108(7) 0.104(7) 0.346(19) 0.041(9) -0.090(10) -0.012(6)
C111 0.102(7) 0.109(7) 0.301(17) -0.009(9) -0.049(9) -0.009(6)
C122 0.155(10) 0.104(7) 0.33(2) 0.035(10) -0.060(11) -0.034(7)
C04O 0.153(8) 0.139(7) 0.352(17) 0.039(9) -0.069(9) -0.016(6)
C35 0.113(9) 0.180(14) 0.43(3) -0.007(16) -0.108(14) -0.035(9)
C049 0.118(8) 0.101(7) 0.34(2) 0.056(10) -0.053(10) -0.013(6)
C042 0.166(3) 0.166(4) 0.268(5) 0.041(4) -0.090(3) -0.024(3)
C04C 0.153(8) 0.139(7) 0.352(17) 0.039(9) -0.069(9) -0.016(6)
C04N 0.166(3) 0.166(4) 0.268(5) 0.041(4) -0.090(3) -0.024(3)
C248 0.166(3) 0.166(4) 0.268(5) 0.041(4) -0.090(3) -0.024(3)
C583 0.166(3) 0.166(4) 0.268(5) 0.041(4) -0.090(3) -0.024(3)
C615 0.166(3) 0.166(4) 0.268(5) 0.041(4) -0.090(3) -0.024(3)
C539 0.166(3) 0.166(4) 0.268(5) 0.041(4) -0.090(3) -0.024(3)
C104 0.166(3) 0.166(4) 0.268(5) 0.041(4) -0.090(3) -0.024(3)
C13 0.063(4) 0.053(3) 0.138(7) -0.012(4) -0.006(5) 0.021(3)
O36 0.268(13) 0.191(10) 0.42(2) 0.102(12) -0.061(14) -0.013(10)
C215 0.185(15) 0.198(18) 0.38(3) 0.014(19) 0.006(19) 0.009(14)
O271 0.091(3) 0.097(3) 0.237(5) -0.023(3) 0.006(3) 0.017(2)
C409 0.29(2) 0.211(19) 0.34(3) 0.097(18) -0.01(2) -0.021(18)
C229 0.153(10) 0.152(9) 0.37(2) 0.054(13) -0.075(13) -0.035(8)
C405 0.164(6) 0.407(13) 0.352(13) -0.033(14) -0.007(8) 0.026(9)
C922 0.164(6) 0.407(13) 0.352(13) -0.033(14) -0.007(8) 0.026(9)
C809 0.188(8) 0.310(15) 0.342(13) 0.003(13) -0.014(9) 0.028(12)
C71 0.188(8) 0.310(15) 0.342(13) 0.003(13) -0.014(9) 0.028(12)
C546 0.164(6) 0.407(13) 0.352(13) -0.033(14) -0.007(8) 0.026(9)
C900 0.164(6) 0.407(13) 0.352(13) -0.033(14) -0.007(8) 0.026(9)
C787 0.133(8) 0.121(7) 0.289(17) 0.014(9) 0.031(10) 0.044(6)
C567 0.185(6) 0.357(11) 0.509(12) -0.047(13) 0.110(8) 0.039(7)
C479 0.185(6) 0.357(11) 0.509(12) -0.047(13) 0.110(8) 0.039(7)
C232 0.185(6) 0.357(11) 0.509(12) -0.047(13) 0.110(8) 0.039(7)
C777 0.185(6) 0.357(11) 0.509(12) -0.047(13) 0.110(8) 0.039(7)
C656 0.185(6) 0.357(11) 0.509(12) -0.047(13) 0.110(8) 0.039(7)
C662 0.185(6) 0.357(11) 0.509(12) -0.047(13) 0.110(8) 0.039(7)
O447 0.52(3) 0.41(2) 0.284(17) 0.077(17) -0.024(19) -0.19(2)
C850 0.126(4) 0.201(7) 0.363(8) -0.070(7) 0.024(5) -0.042(4)
C280 0.165(11) 0.186(10) 0.44(3) 0.017(16) -0.076(15) -0.014(10)
O325 0.126(4) 0.201(7) 0.363(8) -0.070(7) 0.024(5) -0.042(4)

loop_
_atom_type_symbol
_atom_type_description
_atom_type_scat_dispersion_real
_atom_type_scat_dispersion_imag
_atom_type_scat_source
C C 0.0033 0.0016 'International Tables Vol C Tables 4.2.6.8 and 6.1.1.4'
H H 0.0000 0.0000 'International Tables Vol C Tables 4.2.6.8 and 6.1.1.4'
O O 0.0106 0.0060 'International Tables Vol C Tables 4.2.6.8 and 6.1.1.4'
Zr Zr -2.9673 0.5597 'International Tables Vol C Tables 4.2.6.8 and 6.1.1.4'

loop_
_citation_id
_citation_doi
_citation_year
1 10.1016/j.chempr.2020.11.008 2020

loop_
_geom_angle_atom_site_label_1
_geom_angle_atom_site_label_2
_geom_angle_atom_site_label_3
_geom_angle
_geom_angle_site_symmetry_1
_geom_angle_site_symmetry_3
_geom_angle_publ_flag
Zr02 Zr01 Zr05 89.55(2) . . ?
Zr02 Zr01 Zr06 59.77(2) . . ?
Zr03 Zr01 Zr02 60.214(19) . . ?
Zr03 Zr01 Zr05 60.01(2) . . ?
Zr03 Zr01 Zr06 90.20(2) . . ?
Zr05 Zr01 Zr06 59.719(19) . . ?
O00A Zr01 Zr02 111.51(13) . . ?
O00A Zr01 Zr03 73.99(13) . . ?
O00A Zr01 Zr05 109.28(10) . . ?
O00A Zr01 Zr06 164.12(13) . . ?
O00A Zr01 O00B 78.11(15) . 1_655 ?
O00A Zr01 O00F 74.13(18) . 5_545 ?
O00A Zr01 O00O 142.03(13) . . ?
O00A Zr01 O00W 74.84(16) . . ?
O00B Zr01 Zr02 72.75(12) 1_655 . ?
O00B Zr01 Zr03 108.94(14) 1_655 . ?
O00B Zr01 Zr05 162.29(12) 1_655 . ?
O00B Zr01 Zr06 109.28(11) 1_655 . ?
O00B Zr01 O00F 124.59(16) 1_655 5_545 ?
O00B Zr01 O00O 138.14(15) 1_655 . ?
O00B Zr01 O00W 72.25(17) 1_655 . ?
O00F Zr01 Zr02 162.59(12) 5_545 . ?
O00F Zr01 Zr03 107.98(14) 5_545 . ?
O00F Zr01 Zr05 73.10(11) 5_545 . ?
O00F Zr01 Zr06 110.39(13) 5_545 . ?
O00F Zr01 O00O 73.96(16) 5_545 . ?
O00F Zr01 O00W 139.65(18) 5_545 . ?
O00O Zr01 Zr02 94.00(10) . . ?
O00O Zr01 Zr03 97.04(11) . . ?
O00O Zr01 Zr05 40.90(10) . . ?
O00O Zr01 Zr06 36.73(9) . . ?
O00R Zr01 Zr02 33.57(16) . . ?
O00R Zr01 Zr03 86.15(16) . . ?
O00R Zr01 Zr05 84.72(12) . . ?
O00R Zr01 Zr06 32.11(13) . . ?
O00R Zr01 O00A 144.02(19) . . ?
O00R Zr01 O00B 80.55(16) . 1_655 ?
O00R Zr01 O00F 141.5(2) . 5_545 ?
O00R Zr01 O00O 68.79(16) . . ?
O00R Zr01 O00W 71.21(18) . . ?
O00W Zr01 Zr02 37.65(9) . . ?
O00W Zr01 Zr03 37.84(11) . . ?
O00W Zr01 Zr05 93.76(11) . . ?
O00W Zr01 Zr06 93.70(10) . . ?
O00W Zr01 O00O 120.26(15) . . ?
O011 Zr01 Zr02 121.0(3) 5_545 . ?
O011 Zr01 Zr03 177.9(2) 5_545 . ?
O011 Zr01 Zr05 118.0(2) 5_545 . ?
O011 Zr01 Zr06 89.2(3) 5_545 . ?
O011 Zr01 O00A 106.6(3) 5_545 . ?
O011 Zr01 O00B 73.1(3) 5_545 1_655 ?
O011 Zr01 O00F 70.4(3) 5_545 5_545 ?
O011 Zr01 O00O 81.3(3) 5_545 . ?
O011 Zr01 O00R 94.4(3) 5_545 . ?
O011 Zr01 O00W 144.2(3) 5_545 . ?
O017 Zr01 Zr02 83.74(14) . . ?
O017 Zr01 Zr03 33.38(15) . . ?
O017 Zr01 Zr05 30.49(15) . . ?
O017 Zr01 Zr06 82.21(15) . . ?
O017 Zr01 O00A 83.63(19) . . ?
O017 Zr01 O00B 142.1(2) . 1_655 ?
O017 Zr01 O00F 80.51(19) . 5_545 ?
O017 Zr01 O00O 71.31(18) . . ?
O017 Zr01 O00R 96.2(2) . . ?
O017 Zr01 O00W 70.98(18) . . ?
O017 Zr01 O011 144.6(3) . 5_545 ?
Zr01 Zr02 Zr03 59.79(2) . . ?
Zr01 Zr02 Zr04 90.74(2) . . ?
Zr01 Zr02 Zr06 60.975(19) . . ?
Zr03 Zr02 Zr04 60.748(16) . . ?
Zr03 Zr02 Zr06 90.65(2) . . ?
Zr06 Zr02 Zr04 60.089(19) . . ?
O00G Zr02 Zr01 110.96(9) 8_566 . ?
O00G Zr02 Zr03 74.74(11) 8_566 . ?
O00G Zr02 Zr04 109.94(10) 8_566 . ?
O00G Zr02 Zr06 165.33(11) 8_566 . ?
O00G Zr02 O00K 73.20(14) 8_566 5_455 ?
O00G Zr02 O00N 115.9(2) 8_566 . ?
O00G Zr02 O00P 77.00(15) 8_566 1_655 ?
O00G Zr02 O00W 73.03(17) 8_566 . ?
O00G Zr02 O00Z 142.55(17) 8_566 . ?
O00J Zr02 Zr01 86.89(13) . . ?
O00J Zr02 Zr03 34.42(11) . . ?
O00J Zr02 Zr04 32.82(13) . . ?
O00J Zr02 Zr06 86.16(15) . . ?
O00J Zr02 O00G 80.99(18) . 8_566 ?
O00J Zr02 O00K 81.14(16) . 5_455 ?
O00J Zr02 O00N 142.41(18) . . ?
O00J Zr02 O00P 143.46(16) . 1_655 ?
O00J Zr02 O00W 71.45(17) . . ?
O00J Zr02 O00Z 73.48(19) . . ?
O00K Zr02 Zr01 166.60(10) 5_455 . ?
O00K Zr02 Zr03 111.01(11) 5_455 . ?
O00K Zr02 Zr04 75.93(10) 5_455 . ?
O00K Zr02 Zr06 111.88(11) 5_455 . ?
O00K Zr02 O00P 118.87(14) 5_455 1_655 ?
O00K Zr02 O00Z 76.12(17) 5_455 . ?
O00N Zr02 Zr01 114.12(16) . . ?
O00N Zr02 Zr03 169.32(18) . . ?
O00N Zr02 Zr04 112.44(14) . . ?
O00N Zr02 Zr06 78.68(18) . . ?
O00N Zr02 O00K 73.22(19) . 5_455 ?
O00N Zr02 O00P 74.03(16) . 1_655 ?
O00N Zr02 O00Z 73.99(19) . . ?
O00P Zr02 Zr01 74.47(10) 1_655 . ?
O00P Zr02 Zr03 110.64(10) 1_655 . ?
O00P Zr02 Zr04 165.19(10) 1_655 . ?
O00P Zr02 Zr06 110.27(12) 1_655 . ?
O00P Zr02 O00Z 137.98(18) 1_655 . ?
O00R Zr02 Zr01 34.50(12) . . ?
O00R Zr02 Zr03 86.50(13) . . ?
O00R Zr02 Zr04 85.66(13) . . ?
O00R Zr02 Zr06 32.53(12) . . ?
O00R Zr02 O00G 144.12(15) . 8_566 ?
O00R Zr02 O00J 100.59(19) . . ?
O00R Zr02 O00K 142.66(17) . 5_455 ?
O00R Zr02 O00N 84.7(2) . . ?
O00R Zr02 O00P 81.64(17) . 1_655 ?
O00R Zr02 O00W 73.64(19) . . ?
O00R Zr02 O00Z 68.93(18) . . ?
O00W Zr02 Zr01 39.16(14) . . ?
O00W Zr02 Zr03 37.04(12) . . ?
O00W Zr02 Zr04 94.76(12) . . ?
O00W Zr02 Zr06 96.22(14) . . ?
O00W Zr02 O00K 139.13(18) . 5_455 ?
O00W Zr02 O00N 143.81(18) . . ?
O00W Zr02 O00P 74.40(15) . 1_655 ?
O00W Zr02 O00Z 121.71(17) . . ?
O00Z Zr02 Zr01 94.76(13) . . ?
O00Z Zr02 Zr03 97.19(12) . . ?
O00Z Zr02 Zr04 40.66(13) . . ?
O00Z Zr02 Zr06 36.44(13) . . ?
Zr01 Zr03 Zr02 59.996(17) . . ?
Zr01 Zr03 Zr04 90.31(2) . . ?
Zr01 Zr03 Zr05 60.53(2) . . ?
Zr02 Zr03 Zr04 59.809(18) . . ?
Zr02 Zr03 Zr05 89.73(2) . . ?
Zr05 Zr03 Zr04 59.713(19) . . ?
O009 Zr03 Zr01 74.48(12) . . ?
O009 Zr03 Zr02 110.04(10) . . ?
O009 Zr03 Zr04 164.77(12) . . ?
O009 Zr03 Zr05 111.57(12) . . ?
O009 Zr03 O00D 74.51(13) . 5_545 ?
O009 Zr03 O00M 143.51(14) . . ?
O00C Zr03 Zr01 111.84(11) 8_566 . ?
O00C Zr03 Zr02 72.23(11) 8_566 . ?
O00C Zr03 Zr04 105.27(11) 8_566 . ?
O00C Zr03 Zr05 161.28(11) 8_566 . ?
O00C Zr03 O009 80.23(16) 8_566 . ?
O00C Zr03 O00D 126.00(17) 8_566 5_545 ?
O00C Zr03 O00M 134.64(16) 8_566 . ?
O00C Zr03 O00X 71.03(16) 8_566 . ?
O00D Zr03 Zr01 106.15(13) 5_545 . ?
O00D Zr03 Zr02 161.64(14) 5_545 . ?
O00D Zr03 Zr04 111.53(10) 5_545 . ?
O00D Zr03 Zr05 72.30(13) 5_545 . ?
O00D Zr03 O00M 74.67(14) 5_545 . ?
O00J Zr03 Zr01 87.33(15) . . ?
O00J Zr03 Zr02 34.72(13) . . ?
O00J Zr03 Zr04 31.80(13) . . ?
O00J Zr03 Zr05 85.25(15) . . ?
O00J Zr03 O009 142.99(15) . . ?
O00J Zr03 O00C 77.08(17) . 8_566 ?
O00J Zr03 O00D 142.33(15) . 5_545 ?
O00J Zr03 O00M 68.95(16) . . ?
O00J Zr03 O00W 71.72(16) . . ?
O00J Zr03 O00X 93.38(18) . . ?
O00M Zr03 Zr01 95.99(15) . . ?
O00M Zr03 Zr02 93.94(11) . . ?
O00M Zr03 Zr04 37.19(9) . . ?
O00M Zr03 Zr05 39.27(13) . . ?
O00W Zr03 Zr01 39.32(13) . . ?
O00W Zr03 Zr02 37.00(10) . . ?
O00W Zr03 Zr04 93.82(11) . . ?
O00W Zr03 Zr05 95.59(14) . . ?
O00W Zr03 O009 73.93(14) . . ?
O00W Zr03 O00C 73.16(18) . 8_566 ?
O00W Zr03 O00D 138.72(15) . 5_545 ?
O00W Zr03 O00M 120.42(19) . . ?
O00W Zr03 O00X 143.49(17) . . ?
O00X Zr03 Zr01 177.13(12) . . ?
O00X Zr03 Zr02 121.70(10) . . ?
O00X Zr03 Zr04 88.83(12) . . ?
O00X Zr03 Zr05 116.74(12) . . ?
O00X Zr03 O009 106.40(17) . . ?
O00X Zr03 O00D 71.66(16) . 5_545 ?
O00X Zr03 O00M 81.68(19) . . ?
O017 Zr03 Zr01 31.83(14) . . ?
O017 Zr03 Zr02 82.39(14) . . ?
O017 Zr03 Zr04 82.71(14) . . ?
O017 Zr03 Zr05 32.21(15) . . ?
O017 Zr03 O009 84.68(19) . . ?
O017 Zr03 O00C 143.63(19) . 8_566 ?
O017 Zr03 O00D 80.32(19) . 5_545 ?
O017 Zr03 O00J 96.7(2) . . ?
O017 Zr03 O00M 71.3(2) . . ?
O017 Zr03 O00W 70.9(2) . . ?
O017 Zr03 O00X 145.31(18) . . ?
Zr02 Zr04 Zr03 59.443(19) . . ?
Zr02 Zr04 Zr06 59.93(2) . . ?
Zr05 Zr04 Zr02 89.42(2) . . ?
Zr05 Zr04 Zr03 59.55(2) . . ?
Zr05 Zr04 Zr06 60.18(2) . . ?
Zr06 Zr04 Zr03 89.80(2) . . ?
O00E Zr04 Zr02 72.67(10) 5_455 . ?
O00E Zr04 Zr03 108.80(11) 5_455 . ?
O00E Zr04 Zr05 162.08(10) 5_455 . ?
O00E Zr04 Zr06 109.01(12) 5_455 . ?
O00E Zr04 O00S 125.15(16) 5_455 5_445 ?
O00E Zr04 O00Z 73.02(17) 5_455 . ?
O00H Zr04 Zr02 118.0(2) . . ?
O00H Zr04 Zr03 86.62(18) . . ?
O00H Zr04 Zr05 117.66(16) . . ?
O00H Zr04 Zr06 176.42(18) . . ?
O00H Zr04 O00E 72.3(2) . 5_455 ?
O00H Zr04 O00I 110.4(2) . . ?
O00H Zr04 O00M 81.4(2) . . ?
O00H Zr04 O00S 76.5(3) . 5_445 ?
O00H Zr04 O00Z 143.8(2) . . ?
O00H Zr04 O010 146.1(2) . . ?
O00I Zr04 Zr02 109.88(11) . . ?
O00I Zr04 Zr03 162.99(14) . . ?
O00I Zr04 Zr05 109.86(14) . . ?
O00I Zr04 Zr06 73.19(14) . . ?
O00I Zr04 O00E 77.69(17) . 5_455 ?
O00I Zr04 O00S 72.53(17) . 5_445 ?
O00I Zr04 O00Z 71.43(17) . . ?
O00J Zr04 Zr02 33.91(13) . . ?
O00J Zr04 Zr03 32.57(11) . . ?
O00J Zr04 Zr05 85.74(13) . . ?
O00J Zr04 Zr06 86.90(15) . . ?
O00J Zr04 O00E 79.14(16) . 5_455 ?
O00J Zr04 O00H 90.1(2) . . ?
O00J Zr04 O00I 142.27(16) . . ?
O00J Zr04 O00M 71.81(16) . . ?
O00J Zr04 O00S 144.80(17) . 5_445 ?
O00J Zr04 O00Z 73.53(19) . . ?
O00J Zr04 O010 98.9(2) . . ?
O00M Zr04 Zr02 95.54(11) . . ?
O00M Zr04 Zr03 39.29(11) . . ?
O00M Zr04 Zr05 38.58(15) . . ?
O00M Zr04 Zr06 95.78(15) . . ?
O00M Zr04 O00E 140.48(19) . 5_455 ?
O00M Zr04 O00I 140.38(17) . . ?
O00M Zr04 O00S 74.06(17) . 5_445 ?
O00M Zr04 O00Z 121.28(17) . . ?
O00S Zr04 Zr02 161.32(14) 5_445 . ?
O00S Zr04 Zr03 113.11(13) 5_445 . ?
O00S Zr04 Zr05 72.71(13) 5_445 . ?
O00S Zr04 Zr06 104.95(16) 5_445 . ?
O00S Zr04 O00Z 133.8(2) 5_445 . ?
O00Z Zr04 Zr02 39.63(14) . . ?
O00Z Zr04 Zr03 95.02(12) . . ?
O00Z Zr04 Zr05 93.59(12) . . ?
O00Z Zr04 Zr06 36.63(13) . . ?
O010 Zr04 Zr02 84.44(12) . . ?
O010 Zr04 Zr03 83.96(12) . . ?
O010 Zr04 Zr05 32.21(11) . . ?
O010 Zr04 Zr06 33.00(11) . . ?
O010 Zr04 O00E 141.42(17) . 5_455 ?
O010 Zr04 O00I 81.69(18) . . ?
O010 Zr04 O00M 70.79(19) . . ?
O010 Zr04 O00S 77.52(19) . 5_445 ?
O010 Zr04 O00Z 69.62(18) . . ?
Zr01 Zr05 Zr06 60.570(16) . . ?
Zr03 Zr05 Zr01 59.461(18) . . ?
Zr03 Zr05 Zr04 60.734(19) . . ?
Zr03 Zr05 Zr06 90.38(2) . . ?
Zr04 Zr05 Zr01 90.29(2) . . ?
Zr04 Zr05 Zr06 60.00(2) . . ?
O007 Zr05 Zr01 72.45(11) 5_545 . ?
O007 Zr05 Zr03 107.71(12) 5_545 . ?
O007 Zr05 Zr04 162.71(11) 5_545 . ?
O007 Zr05 Zr06 109.99(12) 5_545 . ?
O007 Zr05 O008 74.81(17) 5_545 5_545 ?
O007 Zr05 O00M 141.02(16) 5_545 . ?
O007 Zr05 O00O 73.07(15) 5_545 . ?
O007 Zr05 O00V 120.89(16) 5_545 5_445 ?
O008 Zr05 Zr01 109.24(12) 5_545 . ?
O008 Zr05 Zr03 74.38(14) 5_545 . ?
O008 Zr05 Zr04 111.30(13) 5_545 . ?
O008 Zr05 Zr06 164.74(14) 5_545 . ?
O008 Zr05 O00M 74.38(17) 5_545 . ?
O008 Zr05 O00O 141.90(14) 5_545 . ?
O00M Zr05 Zr01 96.03(11) . . ?
O00M Zr05 Zr03 40.42(10) . . ?
O00M Zr05 Zr04 37.58(10) . . ?
O00M Zr05 Zr06 94.67(11) . . ?
O00M Zr05 O00O 122.08(16) . . ?
O00O Zr05 Zr01 40.87(12) . . ?
O00O Zr05 Zr03 96.50(12) . . ?
O00O Zr05 Zr04 94.63(10) . . ?
O00O Zr05 Zr06 37.33(9) . . ?
O00V Zr05 Zr01 166.54(11) 5_445 . ?
O00V Zr05 Zr03 113.88(16) 5_445 . ?
O00V Zr05 Zr04 76.40(12) 5_445 . ?
O00V Zr05 Zr06 109.77(11) 5_445 . ?
O00V Zr05 O008 78.04(17) 5_445 5_545 ?
O00V Zr05 O00M 74.68(18) 5_445 . ?
O00V Zr05 O00O 137.00(18) 5_445 . ?
O010 Zr05 Zr01 85.06(13) . . ?
O010 Zr05 Zr03 86.01(16) . . ?
O010 Zr05 Zr04 33.44(16) . . ?
O010 Zr05 Zr06 31.95(14) . . ?
O010 Zr05 O007 141.1(2) . 5_545 ?
O010 Zr05 O008 143.7(2) . 5_545 ?
O010 Zr05 O00M 71.02(19) . . ?
O010 Zr05 O00O 69.26(16) . . ?
O010 Zr05 O00V 82.72(16) . 5_445 ?
O010 Zr05 O013 85.6(3) . 7_545 ?
O013 Zr05 Zr01 117.3(2) 7_545 . ?
O013 Zr05 Zr03 171.3(3) 7_545 . ?
O013 Zr05 Zr04 112.4(2) 7_545 . ?
O013 Zr05 Zr06 81.2(3) 7_545 . ?
O013 Zr05 O007 77.6(2) 7_545 5_545 ?
O013 Zr05 O008 114.0(3) 7_545 5_545 ?
O013 Zr05 O00M 137.5(2) 7_545 . ?
O013 Zr05 O00O 78.3(3) 7_545 . ?
O013 Zr05 O00V 67.4(3) 7_545 5_445 ?
O017 Zr05 Zr01 30.01(16) . . ?
O017 Zr05 Zr03 33.24(16) . . ?
O017 Zr05 Zr04 84.41(14) . . ?
O017 Zr05 Zr06 82.63(15) . . ?
O017 Zr05 O007 80.10(18) . 5_545 ?
O017 Zr05 O008 84.0(2) . 5_545 ?
O017 Zr05 O00M 73.49(19) . . ?
O017 Zr05 O00O 70.8(2) . . ?
O017 Zr05 O00V 146.6(2) . 5_445 ?
O017 Zr05 O010 96.1(2) . . ?
O017 Zr05 O013 146.0(3) . 7_545 ?
Zr02 Zr06 Zr01 59.251(18) . . ?
Zr02 Zr06 Zr04 59.98(2) . . ?
Zr02 Zr06 Zr05 89.24(2) . . ?
Zr04 Zr06 Zr01 89.68(3) . . ?
Zr04 Zr06 Zr05 59.815(18) . . ?
Zr05 Zr06 Zr01 59.711(19) . . ?
O00O Zr06 Zr01 39.55(12) . . ?
O00O Zr06 Zr02 96.14(13) . . ?
O00O Zr06 Zr04 97.16(12) . . ?
O00O Zr06 Zr05 40.24(11) . . ?
O00O Zr06 O014 142.26(16) . . ?
O00O Zr06 O019 72.2(2) . 7_545 ?
O00Q Zr06 Zr01 164.07(14) . . ?
O00Q Zr06 Zr02 112.55(14) . . ?
O00Q Zr06 Zr04 74.55(14) . . ?
O00Q Zr06 Zr05 108.79(12) . . ?
O00Q Zr06 O00O 138.81(16) . . ?
O00Q Zr06 O014 76.86(17) . . ?
O00Q Zr06 O019 71.6(2) . 7_545 ?
O00R Zr06 Zr01 32.97(11) . . ?
O00R Zr06 Zr02 32.52(15) . . ?
O00R Zr06 Zr04 85.55(16) . . ?
O00R Zr06 Zr05 85.41(12) . . ?
O00R Zr06 O00O 72.47(16) . . ?
O00R Zr06 O00Q 143.87(18) . . ?
O00R Zr06 O00Z 71.2(2) . . ?
O00R Zr06 O010 98.2(2) . . ?
O00R Zr06 O014 80.58(18) . . ?
O00R Zr06 O016 93.6(2) . . ?
O00R Zr06 O019 144.0(2) . 7_545 ?
O00Z Zr06 Zr01 95.25(14) . . ?
O00Z Zr06 Zr02 38.75(13) . . ?
O00Z Zr06 Zr04 39.96(13) . . ?
O00Z Zr06 Zr05 96.30(14) . . ?
O00Z Zr06 O00O 124.43(19) . . ?
O00Z Zr06 O00Q 74.23(19) . . ?
O00Z Zr06 O014 67.7(2) . . ?
O00Z Zr06 O016 142.4(2) . . ?
O00Z Zr06 O019 137.6(2) . 7_545 ?
O010 Zr06 Zr01 83.82(12) . . ?
O010 Zr06 Zr02 85.01(15) . . ?
O010 Zr06 Zr04 33.67(14) . . ?
O010 Zr06 Zr05 31.39(11) . . ?
O010 Zr06 O00O 71.62(15) . . ?
O010 Zr06 O00Q 81.75(17) . . ?
O010 Zr06 O00Z 73.62(19) . . ?
O010 Zr06 O014 139.6(2) . . ?
O010 Zr06 O016 143.8(2) . . ?
O010 Zr06 O019 77.3(3) . 7_545 ?
O014 Zr06 Zr01 110.66(13) . . ?
O014 Zr06 Zr02 72.44(16) . . ?
O014 Zr06 Zr04 106.73(17) . . ?
O014 Zr06 Zr05 161.46(17) . . ?
O014 Zr06 O019 125.8(3) . 7_545 ?
O016 Zr06 Zr01 87.93(18) . . ?
O016 Zr06 Zr02 120.25(17) . . ?
O016 Zr06 Zr04 176.83(16) . . ?
O016 Zr06 Zr05 117.10(16) . . ?
O016 Zr06 O00O 79.7(2) . . ?
O016 Zr06 O00Q 107.7(2) . . ?
O016 Zr06 O014 76.1(2) . . ?
O016 Zr06 O019 73.2(3) . 7_545 ?
O019 Zr06 Zr01 111.6(2) 7_545 . ?
O019 Zr06 Zr02 161.1(3) 7_545 . ?
O019 Zr06 Zr04 105.8(2) 7_545 . ?
O019 Zr06 Zr05 72.2(2) 7_545 . ?
C024 O007 Zr05 135.3(4) . 5_455 ?
C01B O008 Zr05 134.6(4) . 5_455 ?
C13 O009 Zr03 135.5(5) . . ?
C13 O00A Zr01 133.5(4) . . ?
C02B O00B Zr01 135.7(4) . 1_455 ?
C01C O00C Zr03 135.2(5) . 8_466 ?
C01B O00D Zr03 136.0(4) . 5_455 ?
C02S O00E Zr04 134.9(4) . 5_545 ?
C024 O00F Zr01 136.1(4) . 5_455 ?
C01C O00G Zr02 133.6(4) . 8_466 ?
C787 O00H Zr04 142.2(8) . . ?
C02J O00I Zr04 133.5(4) . . ?
Zr03 O00J Zr02 110.9(2) . . ?
Zr04 O00J Zr02 113.3(2) . . ?
Zr04 O00J Zr03 115.6(2) . . ?
C02S O00K Zr02 129.7(4) . 5_545 ?
Zr04 O00M Zr03 103.52(16) . . ?
Zr04 O00M Zr05 103.8(2) . . ?
Zr05 O00M Zr03 100.31(17) . . ?
C03S O00N Zr02 124.9(5) . . ?
Zr01 O00O Zr05 98.24(18) . . ?
Zr06 O00O Zr01 103.72(17) . . ?
Zr06 O00O Zr05 102.44(16) . . ?
C02B O00P Zr02 132.7(4) . 1_455 ?
C02J O00Q Zr06 134.2(5) . . ?
Zr02 O00R Zr01 111.9(2) . . ?
Zr02 O00R Zr06 114.9(2) . . ?
Zr06 O00R Zr01 114.9(2) . . ?
C03J O00S Zr04 132.7(4) . 5 ?
C03J O00V Zr05 131.9(4) . 5 ?
Zr02 O00W Zr01 103.2(2) . . ?
Zr02 O00W Zr03 105.96(18) . . ?
Zr03 O00W Zr01 102.84(17) . . ?
Zr02 O00Z Zr04 99.7(2) . . ?
Zr06 O00Z Zr02 104.81(19) . . ?
Zr06 O00Z Zr04 103.40(19) . . ?
Zr05 O010 Zr04 114.3(2) . . ?
Zr05 O010 Zr06 116.7(2) . . ?
Zr06 O010 Zr04 113.33(19) . . ?
C850 O011 Zr01 122.1(8) . 5_455 ?
C02O C012 C01W 120.0 . . ?
C02O C012 C01U 116.4(3) . . ?
C01W C012 C01U 123.6(3) . . ?
C012 C02O H02O 120.0 . . ?
C022 C02O C012 120.0 . . ?
C022 C02O H02O 120.0 . . ?
C02O C022 C02D 120.0 . . ?
C02O C022 C01I 119.6(3) . . ?
C02D C022 C01I 120.3(3) . . ?
C022 C02D O00T 120.1(3) . . ?
C01Y C02D O00T 119.8(3) . . ?
C01Y C02D C022 120.0 . . ?
C02D C01Y C01W 120.0 . . ?
C02D C01Y C01Q 131.0(3) . . ?
C01W C01Y C01Q 108.9(3) . . ?
C012 C01W C039 130.1(4) . 4_566 ?
C01Y C01W C012 120.0 . . ?
C01Y C01W C039 109.8(3) . 4_566 ?
C042 O013 Zr05 114.3(7) . 7 ?
C03S O014 Zr06 136.0(6) . . ?
Zr01 O017 Zr03 114.8(2) . . ?
Zr01 O017 Zr05 119.5(3) . . ?
Zr05 O017 Zr03 114.5(3) . . ?
C02Z C018 C037 120.0 . . ?
C02Z C018 C01B 119.9(4) . . ?
C037 C018 C01B 120.0(4) . . ?
C018 C02Z H02Z 120.0 . . ?
C02U C02Z C018 120.0 . . ?
C02U C02Z H02Z 120.0 . . ?
C02Z C02U H02U 120.0 . . ?
C02Z C02U C01E 120.0 . . ?
C01E C02U H02U 120.0 . . ?
C02U C01E C028 120.0 . . ?
C02U C01E C027 120.5(3) . . ?
C028 C01E C027 119.5(3) . . ?
C01E C028 H028 120.0 . . ?
C037 C028 C01E 120.0 . . ?
C037 C028 H028 120.0 . . ?
C018 C037 H037 120.0 . . ?
C028 C037 C018 120.0 . . ?
C028 C037 H037 120.0 . . ?
C042 O019 Zr06 118.8(7) . 7 ?
C01L C01A C02H 120.0 . . ?
C01L C01A C01F 127.7(4) . . ?
C02H C01A C01F 112.1(4) . . ?
C01A C01L O00U 119.9(4) . . ?
C01T C01L O00U 119.9(4) . . ?
C01T C01L C01A 120.0 . . ?
C01L C01T C031 123.7(3) . . ?
C02Q C01T C01L 120.0 . . ?
C02Q C01T C031 115.8(3) . . ?
C01T C02Q H02Q 120.0 . . ?
C01T C02Q C03B 120.0 . . ?
C03B C02Q H02Q 120.0 . . ?
C02Q C03B C03P 124.0(4) . . ?
C02H C03B C02Q 120.0 . . ?
C02H C03B C03P 116.0(4) . . ?
C01A C02H C03F 106.6(4) . . ?
C03B C02H C01A 120.0 . . ?
C03B C02H C03F 133.2(4) . . ?
O008 C01B C018 115.0(6) . . ?
O00D C01B O008 122.2(6) . . ?
O00D C01B C018 122.7(7) . . ?
O00C C01C O00G 123.9(7) . . ?
O00C C01C C01H 118.4(6) . . ?
O00G C01C C01H 116.6(5) . . ?
C01V C01D C03E 120.0 . . ?
C01V C01D C01S 123.1(2) . . ?
C03E C01D C01S 116.9(2) . . ?
C01D C01V C01O 130.6(3) . . ?
C01G C01V C01D 120.0 . . ?
C01G C01V C01O 109.4(3) . . ?
C01V C01G C01F 110.9(3) . . ?
C02T C01G C01V 120.0 . . ?
C02T C01G C01F 129.1(3) . . ?
O00L C02T C01G 119.5(3) . . ?
O00L C02T C027 120.5(3) . . ?
C01G C02T C027 120.0 . . ?
C02T C027 C01E 121.4(3) . . ?
C02T C027 C03E 120.0 . . ?
C03E C027 C01E 118.2(3) . . ?
C01D C03E H03E 120.0 . . ?
C027 C03E C01D 120.0 . . ?
C027 C03E H03E 120.0 . . ?
C01A C01F C023 110.2(6) . . ?
C01A C01F C02L 101.9(4) . . ?
C01G C01F C01A 117.6(5) . . ?
C01G C01F C023 103.2(4) . . ?
C01G C01F C02L 108.8(6) . . ?
C02L C01F C023 115.7(6) . . ?
C02A C01H C01C 119.0(4) . . ?
C02A C01H C03D 120.0 . . ?
C03D C01H C01C 120.8(4) . . ?
C01H C02A H02A 120.0 . . ?
C033 C02A C01H 120.0 . . ?
C033 C02A H02A 120.0 . . ?
C02A C033 H033 120.0 . . ?
C02A C033 C031 120.0 . . ?
C031 C033 H033 120.0 . . ?
C033 C031 C01T 121.1(3) . . ?
C033 C031 C03I 120.0 . . ?
C03I C031 C01T 118.9(3) . . ?
C031 C03I H03I 120.0 . . ?
C03D C03I C031 120.0 . . ?
C03D C03I H03I 120.0 . . ?
C01H C03D H03D 120.0 . . ?
C03I C03D C01H 120.0 . . ?
C03I C03D H03D 120.0 . . ?
C02N C01I C022 117.1(3) . . ?
C02N C01I C01R 120.0 . . ?
C01R C01I C022 122.9(3) . . ?
C01I C02N H02N 120.0 . . ?
C01I C02N C036 120.0 . . ?
C036 C02N H02N 120.0 . . ?
C02N C036 H036 120.0 . . ?
C020 C036 C02N 120.0 . . ?
C020 C036 H036 120.0 . . ?
C036 C020 C13 122.3(5) . . ?
C01P C020 C036 120.0 . . ?
C01P C020 C13 117.7(5) . . ?
C020 C01P H01P 120.0 . . ?
C020 C01P C01R 120.0 . . ?
C01R C01P H01P 120.0 . . ?
C01I C01R H01R 120.0 . . ?
C01P C01R C01I 120.0 . . ?
C01P C01R H01R 120.0 . . ?
C01X C01J C02W 120.0 . . ?
C01X C01J C024 124.7(3) . . ?
C02W C01J C024 115.3(3) . . ?
C01J C01X H01X 120.0 . . ?
C01J C01X C02C 120.0 . . ?
C02C C01X H01X 120.0 . . ?
C01X C02C H02C 120.0 . . ?
C02E C02C C01X 120.0 . . ?
C02E C02C H02C 120.0 . . ?
C02C C02E C032 119.4(3) . . ?
C02Y C02E C02C 120.0 . . ?
C02Y C02E C032 120.5(3) . . ?
C02E C02Y H02Y 120.0 . . ?
C02E C02Y C02W 120.0 . . ?
C02W C02Y H02Y 120.0 . . ?
C01J C02W H02W 120.0 . . ?
C02Y C02W C01J 120.0 . . ?
C02Y C02W H02W 120.0 . . ?
C01S C01K H01K 120.0 . . ?
C01S C01K C025 120.0 . . ?
C025 C01K H01K 120.0 . . ?
C01K C01S C01D 120.9(3) . . ?
C01K C01S C02V 120.0 . . ?
C02V C01S C01D 119.1(3) . . ?
C01S C02V H02V 120.0 . . ?
C03O C02V C01S 120.0 . . ?
C03O C02V H02V 120.0 . . ?
C02V C03O H03O 120.0 . . ?
C01N C03O C02V 120.0 . . ?
C01N C03O H03O 120.0 . . ?
C03O C01N C025 120.0 . . ?
C03O C01N C02B 120.0(3) . . ?
C025 C01N C02B 120.0(3) . . ?
C01K C025 H025 120.0 . . ?
C01N C025 C01K 120.0 . . ?
C01N C025 H025 120.0 . . ?
C029 C01M H01M 120.0 . . ?
C029 C01M C026 120.0 . . ?
C026 C01M H01M 120.0 . . ?
C01M C029 C030 120.0 . . ?
C01M C029 C02S 117.7(3) . . ?
C030 C029 C02S 122.3(3) . . ?
C029 C030 H030 120.0 . . ?
C02K C030 C029 120.0 . . ?
C02K C030 H030 120.0 . . ?
C030 C02K H02K 120.0 . . ?
C030 C02K C01U 120.0 . . ?
C01U C02K H02K 120.0 . . ?
C02K C01U C012 121.9(3) . . ?
C02K C01U C026 120.0 . . ?
C026 C01U C012 118.0(3) . . ?
C01M C026 H026 120.0 . . ?
C01U C026 C01M 120.0 . . ?
C01U C026 H026 120.0 . . ?
C01V C01O H01A 110.6 . . ?
C01V C01O H01B 110.6 . . ?
C01V C01O C023 105.8(4) . . ?
H01A C01O H01B 108.7 . . ?
C023 C01O H01A 110.6 . . ?
C023 C01O H01B 110.6 . . ?
C01Y C01Q C01Y 115.4(7) . 4_566 ?
C01Y C01Q C02I 102.4(4) 4_566 . ?
C01Y C01Q C02I 110.1(5) 4_566 4_566 ?
C01Y C01Q C02I 110.1(3) . . ?
C01Y C01Q C02I 102.4(3) . 4_566 ?
C02I C01Q C02I 117.0(7) . 4_566 ?
C03A C01Z C02R 120.0 . . ?
C03A C01Z C02J 117.0(5) . . ?
C02R C01Z C02J 122.9(5) . . ?
C01Z C03A H03A 120.0 . . ?
C03H C03A C01Z 120.0 . . ?
C03H C03A H03A 120.0 . . ?
C03A C03H H03H 120.0 . . ?
C03A C03H C035 120.0 . . ?
C035 C03H H03H 120.0 . . ?
C03H C035 C038 120.0 . . ?
C03H C035 C02G 120.5(4) . . ?
C038 C035 C02G 119.5(4) . . ?
C035 C038 H038 120.0 . . ?
C02R C038 C035 120.0 . . ?
C02R C038 H038 120.0 . . ?
C01Z C02R H02R 120.0 . . ?
C038 C02R C01Z 120.0 . . ?
C038 C02R H02R 120.0 . . ?
C01F C023 C01O 100.7(5) . . ?
C01F C023 H02B 111.6 . . ?
C01F C023 H02D 111.6 . . ?
C01O C023 H02B 111.6 . . ?
C01O C023 H02D 111.6 . . ?
H02B C023 H02D 109.4 . . ?
O007 C024 C01J 111.5(5) . . ?
O00F C024 O007 122.9(6) . . ?
O00F C024 C01J 125.0(5) . . ?
O00B C02B O00P 123.8(5) . . ?
O00B C02B C01N 117.8(5) . . ?
O00P C02B C01N 117.8(5) . . ?
C03C C02G C035 123.4(3) . . ?
C03C C02G C034 120.0 . . ?
C034 C02G C035 116.4(3) . . ?
C02G C03C C03N 127.9(4) . 3 ?
C02X C03C C02G 120.0 . . ?
C02X C03C C03N 111.7(4) . 3 ?
C03C C02X C02P 120.0 . . ?
C03C C02X C03G 112.5(3) . . ?
C02P C02X C03G 126.5(3) . . ?
C02X C02P O00Y 120.4(3) . . ?
C032 C02P O00Y 119.5(3) . . ?
C032 C02P C02X 120.0 . . ?
C02P C032 C02E 122.6(3) . . ?
C034 C032 C02E 116.9(3) . . ?
C034 C032 C02P 120.0 . . ?
C02G C034 H034 120.0 . . ?
C032 C034 C02G 120.0 . . ?
C032 C034 H034 120.0 . . ?
C01Q C02I H02E 111.2 . . ?
C01Q C02I H02F 111.2 . . ?
H02E C02I H02F 109.2 . . ?
C039 C02I C01Q 102.6(5) . . ?
C039 C02I H02E 111.2 . . ?
C039 C02I H02F 111.2 . . ?
O00I C02J O00Q 122.3(6) . . ?
O00I C02J C01Z 113.5(7) . . ?
O00Q C02J C01Z 123.4(8) . . ?
C01F C02L H02G 111.6 . . ?
C01F C02L H02H 111.6 . . ?
H02G C02L H02H 109.4 . . ?
C03F C02L C01F 101.0(6) . . ?
C03F C02L H02G 111.6 . . ?
C03F C02L H02H 111.6 . . ?
H02I C02M H02J 108.7 . . ?
C03G C02M H02I 110.5 . . ?
C03G C02M H02J 110.5 . . ?
C03G C02M C03N 106.1(5) . . ?
C03N C02M H02I 110.5 . . ?
C03N C02M H02J 110.5 . . ?
O00E C02S O00K 126.8(5) . . ?
O00E C02S C029 118.8(5) . . ?
O00K C02S C029 113.9(4) . . ?
C01W C039 C02I 105.4(5) 4_566 . ?
C01W C039 H03B 110.7 4_566 . ?
C01W C039 H03C 110.7 4_566 . ?
C02I C039 H03B 110.7 . . ?
C02I C039 H03C 110.7 . . ?
H03B C039 H03C 108.8 . . ?
C02H C03F C02L 105.7(5) . . ?
C02H C03F H03F 110.6 . . ?
C02H C03F H03G 110.6 . . ?
C02L C03F H03F 110.6 . . ?
C02L C03F H03G 110.6 . . ?
H03F C03F H03G 108.7 . . ?
C02X C03G C02X 112.7(7) . 3 ?
C02M C03G C02X 101.7(3) 3 . ?
C02M C03G C02X 113.3(5) 3 3 ?
C02M C03G C02X 113.3(3) . . ?
C02M C03G C02X 101.7(4) . 3 ?
C02M C03G C02M 114.7(8) . 3 ?
O00S C03J C03Y 114.4(6) . . ?
O00V C03J O00S 125.7(6) . . ?
O00V C03J C03Y 118.6(5) . . ?
C03U C03L H03L 120.0 . . ?
C03U C03L C04E 120.0 . . ?
C04E C03L H03L 120.0 . . ?
C03L C03U C03M 120.0 . . ?
C03L C03U C03S 123.0(6) . . ?
C03M C03U C03S 116.9(6) . . ?
C03U C03M H03M 120.0 . . ?
C043 C03M C03U 120.0 . . ?
C043 C03M H03M 120.0 . . ?
C03M C043 H043 120.0 . . ?
C03M C043 C048 120.0 . . ?
C048 C043 H043 120.0 . . ?
C043 C048 C04E 120.0 . . ?
C043 C048 C049 123.9(6) . . ?
C04E C048 C049 116.0(6) . . ?
C03L C04E H04E 120.0 . . ?
C048 C04E C03L 120.0 . . ?
C048 C04E H04E 120.0 . . ?
C03C C03N C02M 99.2(5) 3 . ?
C03C C03N H03J 111.9 3 . ?
C03C C03N H03K 111.9 3 . ?
C02M C03N H03J 111.9 . . ?
C02M C03N H03K 111.9 . . ?
H03J C03N H03K 109.6 . . ?
C196 C03P C03B 123.0(4) . . ?
C196 C03P C101 120.0 . . ?
C101 C03P C03B 116.9(4) . . ?
C03P C196 H196 120.0 . . ?
C04J C196 C03P 120.0 . . ?
C04J C196 H196 120.0 . . ?
C196 C04J H04J 120.0 . . ?
C196 C04J C03X 120.0 . . ?
C03X C04J H04J 120.0 . . ?
C04J C03X C787 122.6(5) . . ?
C45 C03X C04J 120.0 . . ?
C45 C03X C787 117.3(5) . . ?
C03X C45 H45 120.0 . . ?
C101 C45 C03X 120.0 . . ?
C101 C45 H45 120.0 . . ?
C03P C101 H101 120.0 . . ?
C45 C101 C03P 120.0 . . ?
C45 C101 H101 120.0 . . ?
C041 C03R H03R 120.0 . . ?
C041 C03R C03Y 120.0 . . ?
C03Y C03R H03R 120.0 . . ?
C03R C041 H041 120.0 . . ?
C040 C041 C03R 120.0 . . ?
C040 C041 H041 120.0 . . ?
C041 C040 C044 120.0 . . ?
C041 C040 C111 116.9(5) . . ?
C044 C040 C111 122.7(5) . . ?
C040 C044 H044 120.0 . . ?
C046 C044 C040 120.0 . . ?
C046 C044 H044 120.0 . . ?
C044 C046 H046 120.0 . . ?
C03Y C046 C044 120.0 . . ?
C03Y C046 H046 120.0 . . ?
C03R C03Y C03J 123.0(4) . . ?
C046 C03Y C03J 116.3(5) . . ?
C046 C03Y C03R 120.0 . . ?
O00N C03S C03U 110.1(7) . . ?
O014 C03S O00N 127.7(7) . . ?
O014 C03S C03U 122.2(9) . . ?
C111 C03W H03W 120.0 . . ?
C111 C03W C049 120.0 . . ?
C049 C03W H03W 120.0 . . ?
C03W C111 C040 119.0(6) . . ?
C03W C111 C122 120.0 . . ?
C122 C111 C040 119.9(6) . . ?
C111 C122 C229 134.0(7) . . ?
C04O C122 C111 120.0 . . ?
C04O C122 C229 105.8(7) . . ?
C122 C04O C35 120.0 . . ?
C122 C04O C04C 122.9(8) . . ?
C35 C04O C04C 117.1(8) . . ?
C049 C35 C04O 120.0 . . ?
O36 C35 C04O 116.4(8) . . ?
O36 C35 C049 123.6(8) . . ?
C03W C049 C048 119.7(6) . . ?
C35 C049 C048 120.3(6) . . ?
C35 C049 C03W 120.0 . . ?
O013 C042 O019 153.3(10) . . ?
O013 C042 C248 101.6(8) . . ?
O019 C042 C248 105.1(8) . . ?
C04O C04C C215 90.7(9) . . ?
C04O C04C C405 150.7(13) . . ?
C04O C04C C280 95.5(9) . . ?
C215 C04C C280 122.8(15) . . ?
C405 C04C C215 104.5(10) . . ?
C405 C04C C280 96.9(9) . . ?
C248 C04N H04N 120.0 . . ?
C248 C04N C104 120.0 . . ?
C104 C04N H04N 120.0 . . ?
C04N C248 C042 123.5(6) . . ?
C04N C248 C583 120.0 . . ?
C583 C248 C042 116.5(6) . . ?
C248 C583 H583 120.0 . . ?
C615 C583 C248 120.0 . . ?
C615 C583 H583 120.0 . . ?
C583 C615 H615 120.0 . . ?
C583 C615 C539 120.0 . . ?
C539 C615 H615 120.0 . . ?
C615 C539 C809 118.5(5) . . ?
C104 C539 C615 120.0 . . ?
C104 C539 C809 121.5(5) . . ?
C04N C104 H104 120.0 . . ?
C539 C104 C04N 120.0 . . ?
C539 C104 H104 120.0 . . ?
O009 C13 O00A 121.6(6) . . ?
O009 C13 C020 122.9(8) . . ?
O00A C13 C020 115.5(6) . . ?
C04C C215 H21A 111.0 . . ?
C04C C215 H21B 111.0 . . ?
H21A C215 H21B 109.0 . . ?
C409 C215 C04C 103.6(13) . . ?
C409 C215 H21A 111.0 . . ?
C409 C215 H21B 111.0 . . ?
C215 C409 H40A 113.0 . . ?
C215 C409 H40B 113.0 . . ?
C215 C409 C922 93.5(11) . . ?
H40A C409 H40B 110.4 . . ?
C922 C409 H40A 113.0 . . ?
C922 C409 H40B 113.0 . . ?
C122 C229 H22A 111.1 . . ?
C122 C229 H22B 111.1 . . ?
C122 C229 C280 103.3(9) . . ?
H22A C229 H22B 109.1 . . ?
C280 C229 H22A 111.1 . . ?
C280 C229 H22B 111.1 . . ?
C922 C405 C04C 96.7(8) . . ?
C922 C405 C900 120.0 . . ?
C900 C405 C04C 142.6(8) . . ?
C405 C922 C409 124.7(9) . . ?
C405 C922 C809 120.0 . . ?
C809 C922 C409 115.3(9) . . ?
C922 C809 C539 146.1(2) . . ?
C922 C809 C71 120.0 . . ?
C71 C809 C539 92.8(3) . . ?
C809 C71 H71 120.0 . . ?
C546 C71 C809 120.0 . . ?
C546 C71 H71 120.0 . . ?
C900 C546 C71 120.0 . . ?
C662 C546 C71 109.7(2) . . ?
C662 C546 C900 130.3(2) . . ?
C546 C900 C405 120.0 . . ?
O447 C900 C405 117.0(7) . . ?
O447 C900 C546 117.3(7) . . ?
O00H C787 C03X 116.5(8) . . ?
O00H C787 O271 117.5(9) . . ?
O271 C787 C03X 122.3(8) . . ?
C479 C567 H567 120.0 . . ?
C479 C567 C662 120.0 . . ?
C662 C567 H567 120.0 . . ?
C567 C479 H479 120.0 . . ?
C232 C479 C567 120.0 . . ?
C232 C479 H479 120.0 . . ?
C479 C232 C777 120.0 . . ?
C479 C232 C850 116.7(6) . . ?
C777 C232 C850 123.3(6) . . ?
C232 C777 H777 120.0 . . ?
C656 C777 C232 120.0 . . ?
C656 C777 H777 120.0 . . ?
C777 C656 H656 120.0 . . ?
C662 C656 C777 120.0 . . ?
C662 C656 H656 120.0 . . ?
C546 C662 C567 114.9(5) . . ?
C546 C662 C656 125.1(5) . . ?
C656 C662 C567 120.0 . . ?
O011 C850 C232 105.0(9) . . ?
O011 C850 O325 151.6(14) . . ?
O325 C850 C232 103.3(8) . . ?
C04C C280 H28A 109.8 . . ?
C04C C280 H28B 109.8 . . ?
C229 C280 C04C 109.5(10) . . ?
C229 C280 H28A 109.8 . . ?
C229 C280 H28B 109.8 . . ?
H28A C280 H28B 108.2 . . ?

loop_
_geom_bond_atom_site_label_1
_geom_bond_atom_site_label_2
_geom_bond_distance
_geom_bond_site_symmetry_2
_geom_bond_publ_flag
Zr01 Zr02 3.4855(9) . ?
Zr01 Zr03 3.4783(11) . ?
Zr01 Zr05 3.5160(10) . ?
Zr01 Zr06 3.5464(9) . ?
Zr01 O00A 2.236(5) . ?
Zr01 O00B 2.255(4) 1_655 ?
Zr01 O00F 2.259(4) 5_545 ?
Zr01 O00O 2.324(5) . ?
Zr01 O00R 2.128(4) . ?
Zr01 O00W 2.261(5) . ?
Zr01 O011 2.077(9) 5_545 ?
Zr01 O017 2.021(6) . ?
Zr02 Zr03 3.4932(10) . ?
Zr02 Zr04 3.5062(10) . ?
Zr02 Zr06 3.5043(12) . ?
Zr02 O00G 2.169(5) 8_566 ?
Zr02 O00J 2.129(5) . ?
Zr02 O00K 2.225(3) 5_455 ?
Zr02 O00N 2.196(5) . ?
Zr02 O00P 2.232(4) 1_655 ?
Zr02 O00R 2.078(6) . ?
Zr02 O00W 2.187(3) . ?
Zr02 O00Z 2.269(5) . ?
Zr03 Zr04 3.5392(9) . ?
Zr03 Zr05 3.4976(12) . ?
Zr03 O009 2.250(3) . ?
Zr03 O00C 2.221(5) 8_566 ?
Zr03 O00D 2.284(4) 5_545 ?
Zr03 O00J 2.113(4) . ?
Zr03 O00M 2.305(4) . ?
Zr03 O00W 2.188(4) . ?
Zr03 O00X 2.250(5) . ?
Zr03 O017 2.108(6) . ?
Zr04 Zr05 3.5033(9) . ?
Zr04 Zr06 3.5100(11) . ?
Zr04 O00E 2.244(4) 5_455 ?
Zr04 O00H 2.081(8) . ?
Zr04 O00I 2.241(5) . ?
Zr04 O00J 2.069(5) . ?
Zr04 O00M 2.200(4) . ?
Zr04 O00S 2.289(4) 5_445 ?
Zr04 O00Z 2.318(5) . ?
Zr04 O010 2.119(5) . ?
Zr05 Zr06 3.5163(10) . ?
Zr05 O007 2.203(4) 5_545 ?
Zr05 O008 2.233(5) 5_545 ?
Zr05 O00M 2.250(5) . ?
Zr05 O00O 2.326(4) . ?
Zr05 O00V 2.223(4) 5_445 ?
Zr05 O010 2.050(4) . ?
Zr05 O013 2.126(9) 7_545 ?
Zr05 O017 2.050(5) . ?
Zr06 O00O 2.183(3) . ?
Zr06 O00Q 2.164(4) . ?
Zr06 O00R 2.078(5) . ?
Zr06 O00Z 2.153(6) . ?
Zr06 O010 2.082(5) . ?
Zr06 O014 2.227(5) . ?
Zr06 O016 2.161(6) . ?
Zr06 O019 2.285(8) 7_545 ?
O007 C024 1.342(7) . ?
O008 C01B 1.270(8) . ?
O009 C13 1.231(8) . ?
O00A C13 1.359(9) . ?
O00B C02B 1.230(7) . ?
O00C C01C 1.271(7) . ?
O00D C01B 1.249(8) . ?
O00E C02S 1.258(6) . ?
O00F C024 1.156(7) . ?
O00G C01C 1.277(8) . ?
O00H C787 1.279(11) . ?
O00I C02J 1.274(9) . ?
O00K C02S 1.311(7) . ?
O00L C02T 1.371(4) . ?
O00N C03S 1.418(11) . ?
O00P C02B 1.286(7) . ?
O00Q C02J 1.338(9) . ?
O00S C03J 1.336(8) . ?
O00T C02D 1.445(4) . ?
O00U C01L 1.408(5) . ?
O00V C03J 1.253(7) . ?
O00Y C02P 1.417(5) . ?
O011 C850 1.163(7) . ?
C012 C02O 1.3900 . ?
C012 C01W 1.3900 . ?
C012 C01U 1.535(3) . ?
C02O H02O 0.9300 . ?
C02O C022 1.3900 . ?
C022 C02D 1.3900 . ?
C022 C01I 1.521(4) . ?
C02D C01Y 1.3900 . ?
C01Y C01W 1.3900 . ?
C01Y C01Q 1.562(5) . ?
C01W C039 1.506(6) 4_566 ?
O013 C042 1.231(12) . ?
O014 C03S 1.257(10) . ?
C018 C02Z 1.3900 . ?
C018 C037 1.3900 . ?
C018 C01B 1.444(6) . ?
C02Z H02Z 0.9300 . ?
C02Z C02U 1.3900 . ?
C02U H02U 0.9300 . ?
C02U C01E 1.3900 . ?
C01E C028 1.3900 . ?
C01E C027 1.552(3) . ?
C028 H028 0.9300 . ?
C028 C037 1.3900 . ?
C037 H037 0.9300 . ?
O019 C042 1.336(11) . ?
C01A C01L 1.3900 . ?
C01A C02H 1.3900 . ?
C01A C01F 1.533(7) . ?
C01L C01T 1.3900 . ?
C01T C02Q 1.3900 . ?
C01T C031 1.521(5) . ?
C02Q H02Q 0.9300 . ?
C02Q C03B 1.3900 . ?
C03B C02H 1.3900 . ?
C03B C03P 1.539(4) . ?
C02H C03F 1.520(9) . ?
C01C C01H 1.528(8) . ?
C01D C01V 1.3900 . ?
C01D C03E 1.3900 . ?
C01D C01S 1.529(3) . ?
C01V C01G 1.3900 . ?
C01V C01O 1.473(6) . ?
C01G C02T 1.3900 . ?
C01G C01F 1.514(6) . ?
C02T C027 1.3900 . ?
C027 C03E 1.3900 . ?
C03E H03E 0.9300 . ?
C01F C023 1.570(9) . ?
C01F C02L 1.558(10) . ?
C01H C02A 1.3900 . ?
C01H C03D 1.3900 . ?
C02A H02A 0.9300 . ?
C02A C033 1.3900 . ?
C033 H033 0.9300 . ?
C033 C031 1.3900 . ?
C031 C03I 1.3900 . ?
C03I H03I 0.9300 . ?
C03I C03D 1.3900 . ?
C03D H03D 0.9300 . ?
C01I C02N 1.3900 . ?
C01I C01R 1.3900 . ?
C02N H02N 0.9300 . ?
C02N C036 1.3900 . ?
C036 H036 0.9300 . ?
C036 C020 1.3900 . ?
C020 C01P 1.3900 . ?
C020 C13 1.410(7) . ?
C01P H01P 0.9300 . ?
C01P C01R 1.3900 . ?
C01R H01R 0.9300 . ?
C01J C01X 1.3900 . ?
C01J C02W 1.3900 . ?
C01J C024 1.465(6) . ?
C01X H01X 0.9300 . ?
C01X C02C 1.3900 . ?
C02C H02C 0.9300 . ?
C02C C02E 1.3900 . ?
C02E C02Y 1.3900 . ?
C02E C032 1.510(4) . ?
C02Y H02Y 0.9300 . ?
C02Y C02W 1.3900 . ?
C02W H02W 0.9300 . ?
C01K H01K 0.9300 . ?
C01K C01S 1.3900 . ?
C01K C025 1.3900 . ?
C01S C02V 1.3900 . ?
C02V H02V 0.9300 . ?
C02V C03O 1.3900 . ?
C03O H03O 0.9300 . ?
C03O C01N 1.3900 . ?
C01N C025 1.3900 . ?
C01N C02B 1.496(6) . ?
C025 H025 0.9300 . ?
C01M H01M 0.9300 . ?
C01M C029 1.3900 . ?
C01M C026 1.3900 . ?
C029 C030 1.3900 . ?
C029 C02S 1.480(6) . ?
C030 H030 0.9300 . ?
C030 C02K 1.3900 . ?
C02K H02K 0.9300 . ?
C02K C01U 1.3900 . ?
C01U C026 1.3900 . ?
C026 H026 0.9300 . ?
C01O H01A 0.9700 . ?
C01O H01B 0.9700 . ?
C01O C023 1.574(9) . ?
C01Q C02I 1.570(7) . ?
C01Q C02I 1.570(7) 4_566 ?
C01Z C03A 1.3900 . ?
C01Z C02R 1.3900 . ?
C01Z C02J 1.433(7) . ?
C03A H03A 0.9300 . ?
C03A C03H 1.3900 . ?
C03H H03H 0.9300 . ?
C03H C035 1.3900 . ?
C035 C038 1.3900 . ?
C035 C02G 1.528(4) . ?
C038 H038 0.9300 . ?
C038 C02R 1.3900 . ?
C02R H02R 0.9300 . ?
C023 H02B 0.9700 . ?
C023 H02D 0.9700 . ?
C02G C03C 1.3900 . ?
C02G C034 1.3900 . ?
C03C C02X 1.3900 . ?
C03C C03N 1.554(7) 3 ?
C02X C02P 1.3900 . ?
C02X C03G 1.549(6) . ?
C02P C032 1.3900 . ?
C032 C034 1.3900 . ?
C034 H034 0.9300 . ?
C02I H02E 0.9700 . ?
C02I H02F 0.9700 . ?
C02I C039 1.513(10) . ?
C02L H02G 0.9700 . ?
C02L H02H 0.9700 . ?
C02L C03F 1.552(9) . ?
C02M H02I 0.9700 . ?
C02M H02J 0.9700 . ?
C02M C03G 1.530(8) . ?
C02M C03N 1.673(10) . ?
C039 H03B 0.9700 . ?
C039 H03C 0.9700 . ?
C03F H03F 0.9700 . ?
C03F H03G 0.9700 . ?
C03J C03Y 1.504(6) . ?
C03L H03L 0.9300 . ?
C03L C03U 1.3900 . ?
C03L C04E 1.3900 . ?
C03U C03M 1.3900 . ?
C03U C03S 1.476(9) . ?
C03M H03M 0.9300 . ?
C03M C043 1.3900 . ?
C043 H043 0.9300 . ?
C043 C048 1.3900 . ?
C048 C04E 1.3900 . ?
C048 C049 1.554(5) . ?
C04E H04E 0.9300 . ?
C03N H03J 0.9700 . ?
C03N H03K 0.9700 . ?
C03P C196 1.3900 . ?
C03P C101 1.3900 . ?
C196 H196 0.9300 . ?
C196 C04J 1.3900 . ?
C04J H04J 0.9300 . ?
C04J C03X 1.3900 . ?
C03X C45 1.3900 . ?
C03X C787 1.531(10) . ?
C45 H45 0.9300 . ?
C45 C101 1.3900 . ?
C101 H101 0.9300 . ?
C03R H03R 0.9300 . ?
C03R C041 1.3900 . ?
C03R C03Y 1.3900 . ?
C041 H041 0.9300 . ?
C041 C040 1.3900 . ?
C040 C044 1.3900 . ?
C040 C111 1.487(6) . ?
C044 H044 0.9300 . ?
C044 C046 1.3900 . ?
C046 H046 0.9300 . ?
C046 C03Y 1.3900 . ?
C03W H03W 0.9300 . ?
C03W C111 1.3900 . ?
C03W C049 1.3900 . ?
C111 C122 1.3900 . ?
C122 C04O 1.3900 . ?
C122 C229 1.553(11) . ?
C04O C35 1.3900 . ?
C04O C04C 1.466(11) . ?
C35 C049 1.3900 . ?
C35 O36 1.317(13) . ?
C042 C248 1.544(8) . ?
C04C C215 1.640(15) . ?
C04C C405 1.590(12) . ?
C04C C280 1.646(14) . ?
C04N H04N 0.9300 . ?
C04N C248 1.3900 . ?
C04N C104 1.3900 . ?
C248 C583 1.3900 . ?
C583 H583 0.9300 . ?
C583 C615 1.3900 . ?
C615 H615 0.9300 . ?
C615 C539 1.3900 . ?
C539 C104 1.3900 . ?
C539 C809 1.549(7) . ?
C104 H104 0.9300 . ?
C215 H21A 0.9700 . ?
C215 H21B 0.9700 . ?
C215 C409 1.514(14) . ?
O271 C787 1.412(10) . ?
C409 H40A 0.9700 . ?
C409 H40B 0.9700 . ?
C409 C922 1.547(15) . ?
C229 H22A 0.9700 . ?
C229 H22B 0.9700 . ?
C229 C280 1.567(13) . ?
C405 C922 1.3900 . ?
C405 C900 1.3900 . ?
C922 C809 1.3900 . ?
C809 C71 1.3900 . ?
C71 H71 0.9300 . ?
C71 C546 1.3900 . ?
C546 C900 1.3900 . ?
C546 C662 1.349(8) . ?
C900 O447 1.321(13) . ?
C567 H567 0.9300 . ?
C567 C479 1.3900 . ?
C567 C662 1.3900 . ?
C479 H479 0.9300 . ?
C479 C232 1.3900 . ?
C232 C777 1.3900 . ?
C232 C850 1.458(12) . ?
C777 H777 0.9300 . ?
C777 C656 1.3900 . ?
C656 H656 0.9300 . ?
C656 C662 1.3900 . ?
C850 O325 1.231(7) . ?
C280 H28A 0.9700 . ?
C280 H28B 0.9700 . ?

loop_
_geom_torsion_atom_site_label_1
_geom_torsion_atom_site_label_2
_geom_torsion_atom_site_label_3
_geom_torsion_atom_site_label_4
_geom_torsion
_geom_torsion_site_symmetry_1
_geom_torsion_site_symmetry_2
_geom_torsion_site_symmetry_3
_geom_torsion_site_symmetry_4
_geom_torsion_publ_flag
Zr01 O00A C13 O009 13.5(9) . . . . ?
Zr01 O00A C13 C020 -163.9(3) . . . . ?
Zr01 O00B C02B O00P -8.5(11) 1_455 . . . ?
Zr01 O00B C02B C01N 179.9(4) 1_455 . . . ?
Zr01 O00F C024 O007 -6.0(15) 5_455 . . . ?
Zr01 O00F C024 C01J -176.5(5) 5_455 . . . ?
Zr01 O011 C850 C232 136.7(6) 5_455 . . . ?
Zr01 O011 C850 O325 -39.8(18) 5_455 . . . ?
Zr02 O00G C01C O00C 5.3(10) 8_466 . . . ?
Zr02 O00G C01C C01H -162.1(3) 8_466 . . . ?
Zr02 O00K C02S O00E -0.6(11) 5_545 . . . ?
Zr02 O00K C02S C029 -172.1(4) 5_545 . . . ?
Zr02 O00N C03S O014 -6.0(13) . . . . ?
Zr02 O00N C03S C03U 173.2(5) . . . . ?
Zr02 O00P C02B O00B 10.4(10) 1_455 . . . ?
Zr02 O00P C02B C01N -178.0(4) 1_455 . . . ?
Zr03 O009 C13 O00A -9.1(10) . . . . ?
Zr03 O009 C13 C020 168.1(4) . . . . ?
Zr03 O00C C01C O00G 1.9(10) 8_466 . . . ?
Zr03 O00C C01C C01H 169.2(4) 8_466 . . . ?
Zr03 O00D C01B O008 -2.0(11) 5_455 . . . ?
Zr03 O00D C01B C018 175.3(4) 5_455 . . . ?
Zr04 O00E C02S O00K 2.5(12) 5_545 . . . ?
Zr04 O00E C02S C029 173.5(4) 5_545 . . . ?
Zr04 O00H C787 C03X -126.2(9) . . . . ?
Zr04 O00H C787 O271 32(2) . . . . ?
Zr04 O00I C02J O00Q -20.8(10) . . . . ?
Zr04 O00I C02J C01Z 169.1(4) . . . . ?
Zr04 O00S C03J O00V 3.1(15) 5 . . . ?
Zr04 O00S C03J C03Y 169.9(5) 5 . . . ?
Zr05 O007 C024 O00F 4.4(14) 5_455 . . . ?
Zr05 O007 C024 C01J 176.1(4) 5_455 . . . ?
Zr05 O008 C01B O00D 8.8(11) 5_455 . . . ?
Zr05 O008 C01B C018 -168.8(4) 5_455 . . . ?
Zr05 O00V C03J O00S -10.0(15) 5 . . . ?
Zr05 O00V C03J C03Y -176.3(6) 5 . . . ?
Zr05 O013 C042 O019 6.6(14) 7 . . . ?
Zr05 O013 C042 C248 -173.3(3) 7 . . . ?
Zr06 O00Q C02J O00I 15.8(10) . . . . ?
Zr06 O00Q C02J C01Z -175.0(4) . . . . ?
Zr06 O014 C03S O00N 2.4(15) . . . . ?
Zr06 O014 C03S C03U -176.7(6) . . . . ?
Zr06 O019 C042 O013 -4.9(14) 7 . . . ?
Zr06 O019 C042 C248 174.9(3) 7 . . . ?
O00C C01C C01H C02A 178.1(4) . . . . ?
O00C C01C C01H C03D 2.3(7) . . . . ?
O00G C01C C01H C02A -13.7(7) . . . . ?
O00G C01C C01H C03D 170.5(4) . . . . ?
O00L C02T C027 C01E 7.8(5) . . . . ?
O00L C02T C027 C03E -179.6(5) . . . . ?
O00S C03J C03Y C03R 9.6(11) . . . . ?
O00S C03J C03Y C046 179.6(6) . . . . ?
O00T C02D C01Y C01W 175.7(4) . . . . ?
O00T C02D C01Y C01Q -7.4(5) . . . . ?
O00U C01L C01T C02Q 174.1(5) . . . . ?
O00U C01L C01T C031 2.7(5) . . . . ?
O00V C03J C03Y C03R 177.4(7) . . . . ?
O00V C03J C03Y C046 -12.6(11) . . . . ?
O00Y C02P C032 C02E -9.6(5) . . . . ?
O00Y C02P C032 C034 178.3(5) . . . . ?
C012 C02O C022 C02D 0.0 . . . . ?
C012 C02O C022 C01I 175.8(4) . . . . ?
C012 C01U C026 C01M -176.0(4) . . . . ?
C02O C012 C01W C01Y 0.0 . . . . ?
C02O C012 C01W C039 -174.5(5) . . . 4_566 ?
C02O C012 C01U C02K 136.7(3) . . . . ?
C02O C012 C01U C026 -47.3(4) . . . . ?
C02O C022 C02D O00T -175.7(4) . . . . ?
C02O C022 C02D C01Y 0.0 . . . . ?
C02O C022 C01I C02N -47.1(4) . . . . ?
C02O C022 C01I C01R 131.2(3) . . . . ?
C022 C02D C01Y C01W 0.0 . . . . ?
C022 C02D C01Y C01Q 176.9(5) . . . . ?
C022 C01I C02N C036 178.3(4) . . . . ?
C022 C01I C01R C01P -178.3(4) . . . . ?
C02D C022 C01I C02N 128.7(3) . . . . ?
C02D C022 C01I C01R -53.0(4) . . . . ?
C02D C01Y C01W C012 0.0 . . . . ?
C02D C01Y C01W C039 175.5(4) . . . 4_566 ?
C02D C01Y C01Q C01Y 45.3(4) . . . 4_566 ?
C02D C01Y C01Q C02I 164.9(4) . . . 4_566 ?
C02D C01Y C01Q C02I -70.0(6) . . . . ?
C01Y C01Q C02I C039 30.2(7) 4_566 . . . ?
C01Y C01Q C02I C039 153.5(5) . . . . ?
C01W C012 C02O C022 0.0 . . . . ?
C01W C012 C01U C02K -40.3(5) . . . . ?
C01W C012 C01U C026 135.7(3) . . . . ?
C01W C01Y C01Q C01Y -137.6(5) . . . 4_566 ?
C01W C01Y C01Q C02I -18.0(5) . . . 4_566 ?
C01W C01Y C01Q C02I 107.2(4) . . . . ?
O013 C042 C248 C04N -0.4(5) . . . . ?
O013 C042 C248 C583 179.9(3) . . . . ?
C018 C02Z C02U C01E 0.0 . . . . ?
C02Z C018 C037 C028 0.0 . . . . ?
C02Z C018 C01B O008 175.4(4) . . . . ?
C02Z C018 C01B O00D -2.1(8) . . . . ?
C02Z C02U C01E C028 0.0 . . . . ?
C02Z C02U C01E C027 -177.6(4) . . . . ?
C02U C01E C028 C037 0.0 . . . . ?
C02U C01E C027 C02T -58.1(5) . . . . ?
C02U C01E C027 C03E 129.1(3) . . . . ?
C01E C028 C037 C018 0.0 . . . . ?
C01E C027 C03E C01D 172.8(5) . . . . ?
C028 C01E C027 C02T 124.3(3) . . . . ?
C028 C01E C027 C03E -48.5(5) . . . . ?
C037 C018 C02Z C02U 0.0 . . . . ?
C037 C018 C01B O008 -2.9(8) . . . . ?
C037 C018 C01B O00D 179.5(5) . . . . ?
O019 C042 C248 C04N 179.6(3) . . . . ?
O019 C042 C248 C583 0.0(5) . . . . ?
C01A C01L C01T C02Q 0.0 . . . . ?
C01A C01L C01T C031 -171.5(5) . . . . ?
C01A C02H C03F C02L 21.5(6) . . . . ?
C01A C01F C023 C01O 155.8(5) . . . . ?
C01A C01F C02L C03F 33.1(6) . . . . ?
C01L C01A C02H C03B 0.0 . . . . ?
C01L C01A C02H C03F 175.5(5) . . . . ?
C01L C01A C01F C01G 44.7(8) . . . . ?
C01L C01A C01F C023 -73.2(6) . . . . ?
C01L C01A C01F C02L 163.5(4) . . . . ?
C01L C01T C02Q C03B 0.0 . . . . ?
C01L C01T C031 C033 124.7(3) . . . . ?
C01L C01T C031 C03I -55.6(5) . . . . ?
C01T C02Q C03B C02H 0.0 . . . . ?
C01T C02Q C03B C03P -179.0(5) . . . . ?
C01T C031 C03I C03D -179.7(4) . . . . ?
C02Q C01T C031 C033 -47.1(4) . . . . ?
C02Q C01T C031 C03I 132.6(3) . . . . ?
C02Q C03B C02H C01A 0.0 . . . . ?
C02Q C03B C02H C03F -174.1(7) . . . . ?
C02Q C03B C03P C196 124.4(5) . . . . ?
C02Q C03B C03P C101 -58.8(6) . . . . ?
C03B C02H C03F C02L -163.9(4) . . . . ?
C03B C03P C196 C04J 176.7(7) . . . . ?
C03B C03P C101 C45 -176.9(7) . . . . ?
C02H C01A C01L O00U -174.1(5) . . . . ?
C02H C01A C01L C01T 0.0 . . . . ?
C02H C01A C01F C01G -141.2(5) . . . . ?
C02H C01A C01F C023 101.0(5) . . . . ?
C02H C01A C01F C02L -22.3(5) . . . . ?
C02H C03B C03P C196 -54.7(6) . . . . ?
C02H C03B C03P C101 122.1(4) . . . . ?
C01B C018 C02Z C02U -178.3(5) . . . . ?
C01B C018 C037 C028 178.3(5) . . . . ?
C01C C01H C02A C033 -175.9(5) . . . . ?
C01C C01H C03D C03I 175.8(5) . . . . ?
C01D C01V C01G C02T 0.0 . . . . ?
C01D C01V C01G C01F -178.4(5) . . . . ?
C01D C01V C01O C023 -161.7(5) . . . . ?
C01D C01S C02V C03O -179.9(4) . . . . ?
C01V C01D C03E C027 0.0 . . . . ?
C01V C01D C01S C01K -41.4(5) . . . . ?
C01V C01D C01S C02V 138.5(3) . . . . ?
C01V C01G C02T O00L 179.6(5) . . . . ?
C01V C01G C02T C027 0.0 . . . . ?
C01V C01G C01F C01A -141.7(5) . . . . ?
C01V C01G C01F C023 -20.2(7) . . . . ?
C01V C01G C01F C02L 103.2(5) . . . . ?
C01V C01O C023 C01F -30.0(7) . . . . ?
C01G C01V C01O C023 19.2(7) . . . . ?
C01G C02T C027 C01E -172.6(5) . . . . ?
C01G C02T C027 C03E 0.0 . . . . ?
C01G C01F C023 C01O 29.4(7) . . . . ?
C01G C01F C02L C03F 157.9(5) . . . . ?
C02T C01G C01F C01A 40.0(8) . . . . ?
C02T C01G C01F C023 161.6(5) . . . . ?
C02T C01G C01F C02L -75.1(6) . . . . ?
C02T C027 C03E C01D 0.0 . . . . ?
C027 C01E C028 C037 177.6(4) . . . . ?
C03E C01D C01V C01G 0.0 . . . . ?
C03E C01D C01V C01O -179.0(7) . . . . ?
C03E C01D C01S C01K 139.4(3) . . . . ?
C03E C01D C01S C02V -40.7(5) . . . . ?
C01F C01A C01L O00U -0.4(6) . . . . ?
C01F C01A C01L C01T 173.8(5) . . . . ?
C01F C01A C02H C03B -174.7(5) . . . . ?
C01F C01A C02H C03F 0.8(5) . . . . ?
C01F C01G C02T O00L -2.3(7) . . . . ?
C01F C01G C02T C027 178.1(6) . . . . ?
C01F C02L C03F C02H -34.1(7) . . . . ?
C01H C02A C033 C031 0.0 . . . . ?
C02A C01H C03D C03I 0.0 . . . . ?
C02A C033 C031 C01T 179.7(4) . . . . ?
C02A C033 C031 C03I 0.0 . . . . ?
C033 C031 C03I C03D 0.0 . . . . ?
C031 C01T C02Q C03B 172.1(4) . . . . ?
C031 C03I C03D C01H 0.0 . . . . ?
C03D C01H C02A C033 0.0 . . . . ?
C01I C022 C02D O00T 8.5(5) . . . . ?
C01I C022 C02D C01Y -175.8(4) . . . . ?
C01I C02N C036 C020 0.0 . . . . ?
C02N C01I C01R C01P 0.0 . . . . ?
C02N C036 C020 C01P 0.0 . . . . ?
C02N C036 C020 C13 -179.6(5) . . . . ?
C036 C020 C01P C01R 0.0 . . . . ?
C036 C020 C13 O009 172.1(5) . . . . ?
C036 C020 C13 O00A -10.5(7) . . . . ?
C020 C01P C01R C01I 0.0 . . . . ?
C01P C020 C13 O009 -7.5(8) . . . . ?
C01P C020 C13 O00A 169.9(4) . . . . ?
C01R C01I C02N C036 0.0 . . . . ?
C01J C01X C02C C02E 0.0 . . . . ?
C01X C01J C02W C02Y 0.0 . . . . ?
C01X C01J C024 O007 -3.9(10) . . . . ?
C01X C01J C024 O00F 167.6(7) . . . . ?
C01X C02C C02E C02Y 0.0 . . . . ?
C01X C02C C02E C032 178.1(5) . . . . ?
C02C C02E C02Y C02W 0.0 . . . . ?
C02C C02E C032 C02P 53.4(5) . . . . ?
C02C C02E C032 C034 -134.2(3) . . . . ?
C02E C02Y C02W C01J 0.0 . . . . ?
C02E C032 C034 C02G -172.6(5) . . . . ?
C02Y C02E C032 C02P -128.5(4) . . . . ?
C02Y C02E C032 C034 43.9(5) . . . . ?
C02W C01J C01X C02C 0.0 . . . . ?
C02W C01J C024 O007 174.7(5) . . . . ?
C02W C01J C024 O00F -13.8(11) . . . . ?
C01K C01S C02V C03O 0.0 . . . . ?
C01S C01D C01V C01G -179.2(5) . . . . ?
C01S C01D C01V C01O 1.8(7) . . . . ?
C01S C01D C03E C027 179.2(5) . . . . ?
C01S C01K C025 C01N 0.0 . . . . ?
C01S C02V C03O C01N 0.0 . . . . ?
C02V C03O C01N C025 0.0 . . . . ?
C02V C03O C01N C02B 177.3(5) . . . . ?
C03O C01N C025 C01K 0.0 . . . . ?
C03O C01N C02B O00B -179.5(5) . . . . ?
C03O C01N C02B O00P 8.5(8) . . . . ?
C025 C01K C01S C01D 179.9(5) . . . . ?
C025 C01K C01S C02V 0.0 . . . . ?
C025 C01N C02B O00B -2.2(8) . . . . ?
C025 C01N C02B O00P -174.3(5) . . . . ?
C01M C029 C030 C02K 0.0 . . . . ?
C01M C029 C02S O00E 8.7(8) . . . . ?
C01M C029 C02S O00K -179.2(5) . . . . ?
C029 C01M C026 C01U 0.0 . . . . ?
C029 C030 C02K C01U 0.0 . . . . ?
C030 C029 C02S O00E -174.5(5) . . . . ?
C030 C029 C02S O00K -2.3(8) . . . . ?
C030 C02K C01U C012 175.9(4) . . . . ?
C030 C02K C01U C026 0.0 . . . . ?
C02K C01U C026 C01M 0.0 . . . . ?
C01U C012 C02O C022 -177.1(4) . . . . ?
C01U C012 C01W C01Y 176.9(4) . . . . ?
C01U C012 C01W C039 2.4(6) . . . 4_566 ?
C026 C01M C029 C030 0.0 . . . . ?
C026 C01M C029 C02S 176.9(5) . . . . ?
C01O C01V C01G C02T 179.2(5) . . . . ?
C01O C01V C01G C01F 0.7(6) . . . . ?
C01Q C01Y C01W C012 -177.5(4) . . . . ?
C01Q C01Y C01W C039 -2.0(4) . . . 4_566 ?
C01Q C02I C039 C01W -32.2(8) . . . 4_566 ?
C01Z C03A C03H C035 0.0 . . . . ?
C03A C01Z C02R C038 0.0 . . . . ?
C03A C01Z C02J O00I -173.7(5) . . . . ?
C03A C01Z C02J O00Q 16.2(8) . . . . ?
C03A C03H C035 C038 0.0 . . . . ?
C03A C03H C035 C02G -176.7(5) . . . . ?
C03H C035 C038 C02R 0.0 . . . . ?
C03H C035 C02G C03C 48.6(5) . . . . ?
C03H C035 C02G C034 -135.9(3) . . . . ?
C035 C038 C02R C01Z 0.0 . . . . ?
C035 C02G C03C C02X 175.3(5) . . . . ?
C035 C02G C03C C03N 2.6(7) . . . 3 ?
C035 C02G C034 C032 -175.6(5) . . . . ?
C038 C035 C02G C03C -128.0(4) . . . . ?
C038 C035 C02G C034 47.4(5) . . . . ?
C02R C01Z C03A C03H 0.0 . . . . ?
C02R C01Z C02J O00I 2.6(8) . . . . ?
C02R C01Z C02J O00Q -167.4(5) . . . . ?
C023 C01F C02L C03F -86.5(7) . . . . ?
C024 C01J C01X C02C 178.5(7) . . . . ?
C024 C01J C02W C02Y -178.7(6) . . . . ?
C02B C01N C025 C01K -177.3(5) . . . . ?
C02G C035 C038 C02R 176.7(5) . . . . ?
C02G C03C C02X C02P 0.0 . . . . ?
C02G C03C C02X C03G -169.3(4) . . . . ?
C03C C02G C034 C032 0.0 . . . . ?
C03C C02X C02P O00Y -178.3(5) . . . . ?
C03C C02X C02P C032 0.0 . . . . ?
C03C C02X C03G C02X -143.7(6) . . . 3 ?
C03C C02X C03G C02M -22.1(6) . . . 3 ?
C03C C02X C03G C02M 101.6(5) . . . . ?
C02X C02P C032 C02E 172.2(5) . . . . ?
C02X C02P C032 C034 0.0 . . . . ?
C02P C02X C03G C02X 47.9(4) . . . 3 ?
C02P C02X C03G C02M -66.9(7) . . . . ?
C02P C02X C03G C02M 169.5(4) . . . 3 ?
C02P C032 C034 C02G 0.0 . . . . ?
C032 C02E C02Y C02W -178.1(5) . . . . ?
C034 C02G C03C C02X 0.0 . . . . ?
C034 C02G C03C C03N -172.7(6) . . . 3 ?
C02I C01Q C02I C039 -90.2(5) 4_566 . . . ?
C02J C01Z C03A C03H 176.5(5) . . . . ?
C02J C01Z C02R C038 -176.3(6) . . . . ?
C02L C01F C023 C01O -89.3(7) . . . . ?
C02S C029 C030 C02K -176.8(5) . . . . ?
C03G C02X C02P O00Y -10.6(6) . . . . ?
C03G C02X C02P C032 167.7(5) . . . . ?
C03G C02M C03N C03C -26.7(9) . . . 3 ?
C03L C03U C03M C043 0.0 . . . . ?
C03L C03U C03S O00N 1.9(10) . . . . ?
C03L C03U C03S O014 -178.9(7) . . . . ?
C03U C03L C04E C048 0.0 . . . . ?
C03U C03M C043 C048 0.0 . . . . ?
C03M C03U C03S O00N -174.7(6) . . . . ?
C03M C03U C03S O014 4.5(12) . . . . ?
C03M C043 C048 C04E 0.0 . . . . ?
C03M C043 C048 C049 177.2(8) . . . . ?
C043 C048 C04E C03L 0.0 . . . . ?
C043 C048 C049 C03W -136.4(5) . . . . ?
C043 C048 C049 C35 40.5(9) . . . . ?
C04E C03L C03U C03M 0.0 . . . . ?
C04E C03L C03U C03S -176.5(8) . . . . ?
C04E C048 C049 C03W 40.9(8) . . . . ?
C04E C048 C049 C35 -142.2(6) . . . . ?
C03N C03C C02X C02P 173.8(5) 3 . . . ?
C03N C03C C02X C03G 4.5(5) 3 . . . ?
C03N C02M C03G C02X 150.4(5) . . . . ?
C03N C02M C03G C02X 29.2(8) . . . 3 ?
C03N C02M C03G C02M -93.5(5) . . . 3 ?
C03P C03B C02H C01A 179.1(5) . . . . ?
C03P C03B C02H C03F 5.0(7) . . . . ?
C03P C196 C04J C03X 0.0 . . . . ?
C196 C03P C101 C45 0.0 . . . . ?
C196 C04J C03X C45 0.0 . . . . ?
C196 C04J C03X C787 176.2(10) . . . . ?
C04J C03X C45 C101 0.0 . . . . ?
C04J C03X C787 O00H 150.3(10) . . . . ?
C04J C03X C787 O271 -7.3(17) . . . . ?
C03X C45 C101 C03P 0.0 . . . . ?
C45 C03X C787 O00H -33.5(16) . . . . ?
C45 C03X C787 O271 168.9(10) . . . . ?
C101 C03P C196 C04J 0.0 . . . . ?
C03R C041 C040 C044 0.0 . . . . ?
C03R C041 C040 C111 172.2(8) . . . . ?
C041 C03R C03Y C03J 169.6(9) . . . . ?
C041 C03R C03Y C046 0.0 . . . . ?
C041 C040 C044 C046 0.0 . . . . ?
C041 C040 C111 C03W -130.2(6) . . . . ?
C041 C040 C111 C122 62.1(8) . . . . ?
C040 C044 C046 C03Y 0.0 . . . . ?
C040 C111 C122 C04O 167.6(8) . . . . ?
C040 C111 C122 C229 -18.8(14) . . . . ?
C044 C040 C111 C03W 41.8(10) . . . . ?
C044 C040 C111 C122 -125.9(6) . . . . ?
C044 C046 C03Y C03J -170.3(8) . . . . ?
C044 C046 C03Y C03R 0.0 . . . . ?
C03Y C03R C041 C040 0.0 . . . . ?
C03S C03U C03M C043 176.7(8) . . . . ?
C03W C111 C122 C04O 0.0 . . . . ?
C03W C111 C122 C229 173.6(14) . . . . ?
C111 C040 C044 C046 -171.7(9) . . . . ?
C111 C03W C049 C048 176.9(9) . . . . ?
C111 C03W C049 C35 0.0 . . . . ?
C111 C122 C04O C35 0.0 . . . . ?
C111 C122 C04O C04C -179.7(11) . . . . ?
C111 C122 C229 C280 -167.2(12) . . . . ?
C122 C04O C35 C049 0.0 . . . . ?
C122 C04O C35 O36 -179.7(3) . . . . ?
C122 C04O C04C C215 109.4(9) . . . . ?
C122 C04O C04C C405 -128(2) . . . . ?
C122 C04O C04C C280 -13.6(15) . . . . ?
C122 C229 C280 C04C -15(2) . . . . ?
C04O C122 C229 C280 7.1(15) . . . . ?
C04O C35 C049 C048 -176.9(9) . . . . ?
C04O C35 C049 C03W 0.0 . . . . ?
C04O C04C C215 C409 -165.9(13) . . . . ?
C04O C04C C405 C922 -138(2) . . . . ?
C04O C04C C405 C900 31(3) . . . . ?
C04O C04C C280 C229 16.5(19) . . . . ?
C35 C04O C04C C215 -70.3(12) . . . . ?
C35 C04O C04C C405 52(3) . . . . ?
C35 C04O C04C C280 166.7(10) . . . . ?
C049 C048 C04E C03L -177.4(8) . . . . ?
C049 C03W C111 C040 -167.7(8) . . . . ?
C049 C03W C111 C122 0.0 . . . . ?
C042 C248 C583 C615 179.6(2) . . . . ?
C04C C04O C35 C049 179.7(10) . . . . ?
C04C C04O C35 O36 0.0(11) . . . . ?
C04C C215 C409 C922 -37.1(15) . . . . ?
C04C C405 C922 C409 -6.6(11) . . . . ?
C04C C405 C922 C809 172.5(8) . . . . ?
C04C C405 C900 C546 -167.6(13) . . . . ?
C04C C405 C900 O447 -14.9(14) . . . . ?
C04N C248 C583 C615 0.0 . . . . ?
C248 C04N C104 C539 0.0 . . . . ?
C248 C583 C615 C539 0.0 . . . . ?
C583 C615 C539 C104 0.0 . . . . ?
C583 C615 C539 C809 180.0 . . . . ?
C615 C539 C104 C04N 0.0 . . . . ?
C615 C539 C809 C922 -109.3(10) . . . . ?
C615 C539 C809 C71 56.7(3) . . . . ?
C539 C809 C71 C546 -171.0(6) . . . . ?
C104 C04N C248 C042 -179.6(2) . . . . ?
C104 C04N C248 C583 0.0 . . . . ?
C104 C539 C809 C922 70.7(10) . . . . ?
C104 C539 C809 C71 -123.3(3) . . . . ?
C13 C020 C01P C01R 179.6(5) . . . . ?
O36 C35 C049 C048 2.8(9) . . . . ?
O36 C35 C049 C03W 179.7(3) . . . . ?
C215 C04C C405 C922 -19.4(11) . . . . ?
C215 C04C C405 C900 149.9(11) . . . . ?
C215 C04C C280 C229 -77.9(19) . . . . ?
C215 C409 C922 C405 30.8(16) . . . . ?
C215 C409 C922 C809 -148.4(11) . . . . ?
C409 C922 C809 C539 -17.1(14) . . . . ?
C409 C922 C809 C71 179.2(10) . . . . ?
C229 C122 C04O C35 -175.2(10) . . . . ?
C229 C122 C04O C04C 5.1(12) . . . . ?
C405 C04C C215 C409 39.4(16) . . . . ?
C405 C04C C280 C229 169.9(15) . . . . ?
C405 C922 C809 C539 163.7(12) . . . . ?
C405 C922 C809 C71 0.0 . . . . ?
C922 C405 C900 C546 0.0 . . . . ?
C922 C405 C900 O447 152.7(13) . . . . ?
C922 C809 C71 C546 0.0 . . . . ?
C809 C539 C104 C04N -180.0 . . . . ?
C809 C71 C546 C900 0.0 . . . . ?
C809 C71 C546 C662 178.6(3) . . . . ?
C71 C546 C900 C405 0.0 . . . . ?
C71 C546 C900 O447 -152.6(14) . . . . ?
C71 C546 C662 C567 -101.6(5) . . . . ?
C71 C546 C662 C656 78.4(5) . . . . ?
C900 C405 C922 C409 -179.1(11) . . . . ?
C900 C405 C922 C809 0.0 . . . . ?
C900 C546 C662 C567 76.8(5) . . . . ?
C900 C546 C662 C656 -103.2(5) . . . . ?
C787 C03X C45 C101 -176.4(9) . . . . ?
C567 C479 C232 C777 0.0 . . . . ?
C567 C479 C232 C850 -179.2(3) . . . . ?
C479 C567 C662 C546 180.0 . . . . ?
C479 C567 C662 C656 0.0 . . . . ?
C479 C232 C777 C656 0.0 . . . . ?
C479 C232 C850 O011 -180.0(4) . . . . ?
C479 C232 C850 O325 -1.7(6) . . . . ?
C232 C777 C656 C662 0.0 . . . . ?
C777 C232 C850 O011 0.8(6) . . . . ?
C777 C232 C850 O325 179.1(4) . . . . ?
C777 C656 C662 C546 180.0 . . . . ?
C777 C656 C662 C567 0.0 . . . . ?
C662 C546 C900 C405 -178.3(3) . . . . ?
C662 C546 C900 O447 29.1(14) . . . . ?
C662 C567 C479 C232 0.0 . . . . ?
C850 C232 C777 C656 179.2(3) . . . . ?
C280 C04C C215 C409 -68.9(16) . . . . ?
C280 C04C C405 C922 107.1(11) . . . . ?
C280 C04C C405 C900 -83.6(15) . . . . ?

loop_
_smtbx_masks_void_nr
_smtbx_masks_void_average_x
_smtbx_masks_void_average_y
_smtbx_masks_void_average_z
_smtbx_masks_void_volume
_smtbx_masks_void_count_electrons
_smtbx_masks_void_content
1 -0.779 -0.791 -0.012 30475.6 10963.0 ?
